data_1555604
loop_
_publ_author_name
'Samanta, Jayanta'
'Natarajan, Ramalingam'

_publ_section_title
;
 Cofacial Organic Click Cage to Intercalate Polycyclic Aromatic
 Hydrocarbons.
;
_journal_issue 14
_journal_name_full 'Organic letters'
_journal_page_first 3394
_journal_page_last 3397
_journal_paper_doi 10.1021/acs.orglett.6b01554
_journal_volume 18
_journal_year 2016
_chemical_formula_moiety 'C54 H39 N15 O3, 1(C22 H12), 3(C2 H4 Cl2)'
_chemical_formula_sum 'C82 H63 Cl6 N15 O3'
_chemical_formula_weight 1519.05
_space_group_crystal_system monoclinic
_space_group_IT_number 14
_space_group_name_Hall '-P 2yn'
_space_group_name_H-M_alt 'P 1 21/n 1'
_atom_sites_solution_hydrogens geom
_atom_sites_solution_primary direct
_audit_creation_date 2016-04-30
_audit_creation_method
;
Olex2 1.2
(compiled 2016.02.19 svn.r3266 for OlexSys, GUI svn.r5155)
;
_cell_angle_alpha 90
_cell_angle_beta 92.721(6)
_cell_angle_gamma 90
_cell_formula_units_Z 4
_cell_length_a 16.1030(17)
_cell_length_b 13.8295(15)
_cell_length_c 31.954(4)
_cell_measurement_reflns_used 8439
_cell_measurement_temperature 293(2)
_cell_measurement_theta_max 25.33
_cell_measurement_theta_min 2.42
_cell_volume 7108.0(14)
_computing_cell_refinement 'SAINT v8.34A (Bruker, 2013)'
_computing_data_reduction 'SAINT v8.34A (Bruker, 2013)'
_computing_molecular_graphics 'Olex2 (Dolomanov et al., 2009)'
_computing_publication_material 'Olex2 (Dolomanov et al., 2009)'
_computing_structure_refinement 'ShelXL (Sheldrick, 2015)'
_computing_structure_solution 'ShelXT (Sheldrick, 2015)'
_diffrn_ambient_temperature 293.15
_diffrn_measured_fraction_theta_full 0.995
_diffrn_measured_fraction_theta_max 0.985
_diffrn_measurement_device_type 'Bruker APEX-II CCD'
_diffrn_measurement_method '\f and \w scans'
_diffrn_radiation_type MoK\a
_diffrn_radiation_wavelength 0.71073
_diffrn_reflns_av_R_equivalents 0.0843
_diffrn_reflns_av_unetI/netI 0.1193
_diffrn_reflns_Laue_measured_fraction_full 0.995
_diffrn_reflns_Laue_measured_fraction_max 0.985
_diffrn_reflns_limit_h_max 20
_diffrn_reflns_limit_h_min -19
_diffrn_reflns_limit_k_max 16
_diffrn_reflns_limit_k_min -17
_diffrn_reflns_limit_l_max 39
_diffrn_reflns_limit_l_min -39
_diffrn_reflns_number 92449
_diffrn_reflns_point_group_measured_fraction_full 0.995
_diffrn_reflns_point_group_measured_fraction_max 0.985
_diffrn_reflns_theta_full 26.000
_diffrn_reflns_theta_max 26.432
_diffrn_reflns_theta_min 1.276
_diffrn_standards_number 0
_exptl_absorpt_coefficient_mu 0.306
_exptl_absorpt_correction_T_max 0.7454
_exptl_absorpt_correction_T_min 0.5952
_exptl_absorpt_correction_type multi-scan
_exptl_absorpt_process_details
;
SADABS-2014/5 (Bruker,2014/5) was used for absorption correction.
wR2(int) was 0.1402 before and 0.0664 after correction.
The Ratio of minimum to maximum transmission is 0.7985.
The \l/2 correction factor is 0.00150.
;
_exptl_crystal_colour yellow
_exptl_crystal_density_diffrn 1.419
_exptl_crystal_description plate
_exptl_crystal_F_000 3144
_exptl_crystal_size_max 0.26
_exptl_crystal_size_mid 0.21
_exptl_crystal_size_min 0.18
_refine_diff_density_max 0.599
_refine_diff_density_min -0.620
_refine_diff_density_rms 0.070
_refine_ls_extinction_method none
_refine_ls_goodness_of_fit_ref 1.048
_refine_ls_hydrogen_treatment constr
_refine_ls_matrix_type full
_refine_ls_number_parameters 1271
_refine_ls_number_reflns 14393
_refine_ls_number_restraints 1824
_refine_ls_restrained_S_all 1.154
_refine_ls_R_factor_all 0.1702
_refine_ls_R_factor_gt 0.0757
_refine_ls_shift/su_max 0.000
_refine_ls_shift/su_mean 0.000
_refine_ls_structure_factor_coef Fsqd
_refine_ls_weighting_details 'w=1/[\s^2^(Fo^2^)+(0.1272P)^2^] where P=(Fo^2^+2Fc^2^)/3'
_refine_ls_weighting_scheme calc
_refine_ls_wR_factor_gt 0.1986
_refine_ls_wR_factor_ref 0.2486
_reflns_Friedel_coverage 0.000
_reflns_number_gt 6965
_reflns_number_total 14393
_reflns_threshold_expression 'I > 2\s(I)'
_cod_data_source_file ol6b01554_si_013.cif
_cod_data_source_block rn_js_200_bzpe_0m_a
_cod_original_cell_volume 7108.1(13)
_cod_database_code 1555604
_shelx_space_group_comment
;
The symmetry employed for this shelxl refinement is uniquely defined
by the following loop, which should always be used as a source of
symmetry information in preference to the above space-group names.
They are only intended as comments.
;
_olex2_refinement_description
;
1. Fixed Uiso
 At 1.2 times of:
  All C(H) groups, All C(H,H) groups
2. Restrained distances
 C2B_4-C1B_4 = C2A_4-C1A_4
 1.54 with sigma of 0.02
 Cl1B_4-C1B_4 = Cl2A_4-C2A_4 = Cl1A_4-C1A_4 = Cl2B_4-C2B_4
 1.8 with sigma of 0.02
 C2A_2-C1A_2 \\sim C3A_2-C2A_2 \\sim C4A_2-C3A_2 \\sim C5A_2-C4A_2 \\sim
C6A_2-C5A_2 \\sim C6A_2-
 C1A_2 \\sim C5A_2-C22A_2 \\sim C22A_2-C21A_2 \\sim C21A_2-C20A_2 \\sim
C7A_2-C20A_2 \\sim C7A_2-
 C6A_2 \\sim C8A_2-C7A_2 \\sim C9A_2-C8A_2 \\sim C9A_2-C10A_2 \\sim
C11A_2-C10A_2 \\sim C12A_2-
 C11A_2 \\sim C13A_2-C12A_2 \\sim C14A_2-C13A_2 \\sim C9A_2-C14A_2 \\sim
C15A_2-C14A_2 \\sim C16A_2-
 C15A_2 \\sim C17A_2-C16A_2 \\sim C8A_2-C17A_2 \\sim C18A_2-C17A_2 \\sim
C19A_2-C18A_2 \\sim C20A_2-
 C19A_2 \\sim C1A_2-C10A_2
 with sigma of 0.02
 C2B_2-C1B_2 \\sim C3B_2-C2B_2 \\sim C4B_2-C3B_2 \\sim C5B_2-C4B_2 \\sim
C6B_2-C5B_2 \\sim C6B_2-
 C1B_2 \\sim C1B_2-C10B_2 \\sim C11B_2-C10B_2 \\sim C12B_2-C11B_2 \\sim
C13B_2-C12B_2 \\sim C14B_2-
 C13B_2 \\sim C9B_2-C14B_2 \\sim C9B_2-C10B_2 \\sim C15B_2-C14B_2 \\sim
C16B_2-C15B_2 \\sim C17B_2-
 C16B_2 \\sim C8B_2-C17B_2 \\sim C9B_2-C8B_2 \\sim C18B_2-C17B_2 \\sim
C19B_2-C18B_2 \\sim C20B_2-
 C19B_2 \\sim C7B_2-C20B_2 \\sim C21B_2-C20B_2 \\sim C22B_2-C21B_2 \\sim
C5B_2-C22B_2
 with sigma of 0.02
 C2A_3-C1A_3 \\sim C2B_3-C1B_3
 with sigma of 0.02
 Cl1B_3-C1B_3 \\sim Cl1A_3-C1A_3 \\sim Cl2B_3-C2B_3 \\sim Cl2A_3-C2A_3
 with sigma of 0.02
 C2B_3-Cl1B_3 \\sim C1B_3-Cl2B_3 \\sim C1A_3-Cl2A_3 \\sim C2A_3-Cl1A_3
 with sigma of 0.04
 C52_1-N14A_1 \\sim C52_1-N14B_1
 with sigma of 0.04
 N13_1-N15A_1 \\sim N13_1-N15B_1
 with sigma of 0.04
 N14B_1-C53B_1 \\sim N14A_1-C53A_1
 with sigma of 0.04
 N15B_1-C53B_1 \\sim N15A_1-C53A_1
 with sigma of 0.04
 N15B_1-C52_1 \\sim N15A_1-C52_1
 with sigma of 0.02
 N15B_1-N14B_1 \\sim N15A_1-N14A_1
 with sigma of 0.02
 N14B_1-N13_1 \\sim N14A_1-N13_1
 with sigma of 0.02
 Cl1B_4-C2B_4 \\sim C1B_4-Cl2B_4 \\sim C1A_4-Cl2A_4 \\sim C2A_4-Cl1A_4
 with sigma of 0.02
3. Uiso/Uaniso restraints and constraints
C1A_3 \\sim C1B_3 \\sim C2A_3 \\sim C2B_3: within 2A with sigma of 0.04 and
sigma for terminal atoms of 0.08
Cl1A_3 \\sim Cl1B_3 \\sim Cl2A_3 \\sim Cl2B_3: within 2A with sigma of 0.04 and
sigma for terminal atoms of 0.08
N15B_1 \\sim C53B_1 \\sim N14B_1: within 2A with sigma of 0.04 and sigma for
terminal atoms of 0.08
N15A_1 \\sim C53A_1 \\sim N14A_1: within 2A with sigma of 0.04 and sigma for
terminal atoms of 0.08
C1A_2 \\sim C2A_2 \\sim C6A_2 \\sim C10A_2 \\sim C3A_2 \\sim C5A_2 \\sim C7A_2
\\sim C9A_2 \\sim C11A_2 \\sim C4A_2 \\sim C22A_2 \\sim C8A_2 \\sim C20A_2
\\sim C14A_2 \\sim C12A_2 \\sim C21A_2 \\sim C17A_2 \\sim C19A_2 \\sim C13A_2
\\sim C15A_2 \\sim C16A_2 \\sim C18A_2: within 2A with sigma of 0.04 and sigma
for terminal atoms of 0.08
C1B_2 \\sim C2B_2 \\sim C6B_2 \\sim C10B_2 \\sim C3B_2 \\sim C5B_2 \\sim C7B_2
\\sim C9B_2 \\sim C11B_2 \\sim C4B_2 \\sim C22B_2 \\sim C8B_2 \\sim C20B_2
\\sim C14B_2 \\sim C12B_2 \\sim C21B_2 \\sim C17B_2 \\sim C19B_2 \\sim C13B_2
\\sim C15B_2 \\sim C16B_2 \\sim C18B_2: within 2A with sigma of 0.04 and sigma
for terminal atoms of 0.08
C2A_4 \\sim C1B_4 \\sim C2B_4 \\sim C1A_4: within 2A with sigma of 0.04 and
sigma for terminal atoms of 0.08
Cl1B_4 \\sim Cl2A_4 \\sim Cl1A_4 \\sim Cl2B_4: within 2A with sigma of 0.04 and
sigma for terminal atoms of 0.08
Cl1C_5 \\sim C1C_5 \\sim C2C_5 \\sim Cl2C_5 \\sim Cl1B_5 \\sim C1B_5 \\sim
C2B_5 \\sim Cl2B_5 \\sim Cl1A_5 \\sim C1A_5 \\sim C2A_5 \\sim Cl2A_5: within 2A
with sigma of 0.04 and sigma for terminal atoms of 0.08
4. Rigid body (RIGU) restrains
 C1A_2, C2A_2, C6A_2, C10A_2, C3A_2, C5A_2, C7A_2, C9A_2, C11A_2, C4A_2,
 C22A_2, C8A_2, C20A_2, C14A_2, C12A_2, C21A_2, C17A_2, C19A_2, C13A_2, C15A_2,
 C16A_2, C18A_2
 with sigma for 1-2 distances of 0.004 and sigma for 1-3 distances of 0.004
 Cl2A_3, Cl1A_3, C1A_3, C2A_3, Cl2B_3, Cl1B_3, C1B_3, C2B_3
 with sigma for 1-2 distances of 0.004 and sigma for 1-3 distances of 0.004
 C1B_2, C2B_2, C6B_2, C10B_2, C3B_2, C5B_2, C7B_2, C9B_2, C11B_2, C4B_2,
 C22B_2, C8B_2, C20B_2, C14B_2, C12B_2, C21B_2, C17B_2, C19B_2, C13B_2, C15B_2,
 C16B_2, C18B_2
 with sigma for 1-2 distances of 0.004 and sigma for 1-3 distances of 0.004
 Cl2B_4, Cl1B_4, C1B_4, C2B_4, Cl1A_4, C1A_4, C2A_4, Cl2A_4
 with sigma for 1-2 distances of 0.004 and sigma for 1-3 distances of 0.004
 Cl1C_5, C1C_5, C2C_5, Cl2C_5, Cl1A_5, C1A_5, C2A_5, Cl2A_5, Cl1B_5, C1B_5,
 C2B_5, Cl2B_5
 with sigma for 1-2 distances of 0.004 and sigma for 1-3 distances of 0.004
5. Same fragment restrains
{Cl1A_3, Cl2A_3, C1A_3, C2A_3} sigma for 1-2: 0.02, 1-3: 0.04
as
{Cl1A_5, Cl2A_5, C1A_5, C2A_5}
{Cl1A_3, Cl2A_3, C1A_3, C2A_3} sigma for 1-2: 0.02, 1-3: 0.04
as
{Cl1B_5, Cl2B_5, C1B_5, C2B_5}
{Cl1A_3, Cl2A_3, C1A_3, C2A_3} sigma for 1-2: 0.02, 1-3: 0.04
as
{Cl1C_5, Cl2C_5, C1C_5, C2C_5}
6. Others
 1*[Sof(Cl1A)+Sof(Cl2A)+Sof(C1A)+Sof(H1AA)+Sof(H1AB)+Sof(C2A)+Sof(H2AA)+
 Sof(H2AB)]+1*[Sof(Cl1B)+Sof(Cl2B)+Sof(C1B)+Sof(H1BA)+Sof(H1BB)+Sof(C2B)+
 Sof(H2BA)+Sof(H2BB)]+1*[Sof(Cl1C)+Sof(Cl2C)+Sof(C1C)+Sof(H1CA)+Sof(H1CB)+
 Sof(C2C)+Sof(H2CA)+Sof(H2CB)]=1 with esd of 0.001
 Sof(N14B)=Sof(N15B)=Sof(C53B)=Sof(H53B)=1-FVAR(1)
 Sof(N14A)=Sof(N15A)=Sof(C53A)=Sof(H53A)=FVAR(1)
 Sof(Cl1B)=Sof(Cl2B)=Sof(C1B)=Sof(H1BA)=Sof(H1BB)=Sof(C2B)=Sof(H2BA)=Sof(H2BB)=
 1-FVAR(2)
 Sof(Cl1A)=Sof(Cl2A)=Sof(C1A)=Sof(H1AA)=Sof(H1AB)=Sof(C2A)=Sof(H2AA)=Sof(H2AB)=
 FVAR(2)
 Sof(C1B)=Sof(C2B)=Sof(H2B)=Sof(C3B)=Sof(H3B)=Sof(C4B)=Sof(H4B)=Sof(C5B)=
 Sof(C6B)=Sof(C7B)=Sof(C8B)=Sof(C9B)=Sof(C10B)=Sof(C11B)=Sof(H11B)=Sof(C12B)=
 Sof(H12B)=Sof(C13B)=Sof(H13B)=Sof(C14B)=Sof(C15B)=Sof(H15B)=Sof(C16B)=
 Sof(H16B)=Sof(C17B)=Sof(C19B)=Sof(H19B)=Sof(C18B)=Sof(H18B)=Sof(C20B)=
 Sof(C21B)=Sof(H21B)=Sof(C22B)=Sof(H22B)=1-FVAR(3)
 Sof(C1A)=Sof(C2A)=Sof(H2A)=Sof(C3A)=Sof(H3A)=Sof(C4A)=Sof(H4A)=Sof(C5A)=
 Sof(C6A)=Sof(C7A)=Sof(C8A)=Sof(C9A)=Sof(C10A)=Sof(C11A)=Sof(H11A)=Sof(C12A)=
 Sof(H12A)=Sof(C13A)=Sof(H13A)=Sof(C14A)=Sof(C15A)=Sof(H15A)=Sof(C16A)=
 Sof(H16A)=Sof(C17A)=Sof(C18A)=Sof(H18A)=Sof(C19A)=Sof(H19A)=Sof(C20A)=
 Sof(C21A)=Sof(H21A)=Sof(C22A)=Sof(H22A)=FVAR(3)
 Sof(Cl1B)=Sof(Cl2B)=Sof(C1B)=Sof(H1BA)=Sof(H1BB)=Sof(C2B)=Sof(H2BA)=Sof(H2BB)=
 1-FVAR(4)
 Sof(Cl1A)=Sof(Cl2A)=Sof(C1A)=Sof(H1AA)=Sof(H1AB)=Sof(C2A)=Sof(H2AA)=Sof(H2AB)=
 FVAR(4)
 Sof(Cl1A)=Sof(Cl2A)=Sof(C1A)=Sof(H1AA)=Sof(H1AB)=Sof(C2A)=Sof(H2AA)=Sof(H2AB)=
 FVAR(5)
 Sof(Cl1B)=Sof(Cl2B)=Sof(C1B)=Sof(H1BA)=Sof(H1BB)=Sof(C2B)=Sof(H2BA)=Sof(H2BB)=
 FVAR(6)
 Sof(Cl1C)=Sof(Cl2C)=Sof(C1C)=Sof(H1CA)=Sof(H1CB)=Sof(C2C)=Sof(H2CA)=Sof(H2CB)=
 FVAR(7)
7.a Free rotating group:
 C1B(C2B,C3B,C4B,C5B,C6B,C7B,C8B,C9B,C10B,C11B,C12B,C13B,C14B,C15B,C16B,C17B,
 C19B,C18B,C20B,C21B,C22B)
7.b Secondary CH2 refined with riding coordinates:
 C43(H43A,H43B), C46(H46A,H46B), C47(H47A,H47B), C50(H50A,H50B), C51(H51A,
 H51B), C54(H54A,H54B), C1A(H1AA,H1AB), C2A(H2AA,H2AB), C1B(H1BA,H1BB),
 C2B(H2BA,H2BB), C1A(H1AA,H1AB), C2A(H2AA,H2AB), C1B(H1BA,H1BB), C2B(H2BA,H2BB),
  C1A(H1AA,H1AB), C2A(H2AA,H2AB), C1B(H1BA,H1BB), C2B(H2BA,H2BB), C1C(H1CA,
 H1CB), C2C(H2CA,H2CB)
7.c Aromatic/amide H refined with riding coordinates:
 C5(H5), C6(H6), C8(H8), C9(H9), C11(H11), C12(H12), C14(H14), C15(H15),
 C17(H17), C18(H18), C20(H20), C21(H21), C26(H26), C27(H27), C29(H29), C30(H30),
  C32(H32), C33(H33), C35(H35), C36(H36), C38(H38), C39(H39), C41(H41),
 C42(H42), C45(H45), C49(H49), C53A(H53A), C53B(H53B), C2A(H2A), C3A(H3A),
 C4A(H4A), C11A(H11A), C12A(H12A), C13A(H13A), C15A(H15A), C16A(H16A),
 C18A(H18A), C19A(H19A), C21A(H21A), C22A(H22A), C2B(H2B), C3B(H3B), C4B(H4B),
 C11B(H11B), C12B(H12B), C13B(H13B), C15B(H15B), C16B(H16B), C19B(H19B),
 C18B(H18B), C21B(H21B), C22B(H22B)
;
_shelx_shelxl_version_number 2014/7
_olex2_submission_special_instructions 'No special instructions were received'

loop_
_space_group_symop_operation_xyz
'x, y, z'
'-x+1/2, y+1/2, -z+1/2'
'-x, -y, -z'
'x-1/2, -y-1/2, z-1/2'

loop_
_atom_site_label
_atom_site_type_symbol
_atom_site_fract_x
_atom_site_fract_y
_atom_site_fract_z
_atom_site_U_iso_or_equiv
_atom_site_adp_type
_atom_site_occupancy
_atom_site_site_symmetry_order
_atom_site_calc_flag
_atom_site_refinement_flags_posn
_atom_site_refinement_flags_adp
_atom_site_refinement_flags_occupancy
_atom_site_disorder_assembly
_atom_site_disorder_group
O1_1 O 0.4669(2) 0.4007(2) 0.60352(8) 0.0652(9) Uani 1 1 d . . . . .
O2_1 O 0.42545(14) 1.04681(18) 0.85985(8) 0.0419(7) Uani 1 1 d . . . . .
O3_1 O 1.06656(12) 0.85934(16) 0.70094(7) 0.0322(6) Uani 1 1 d . . . . .
N1_1 N 0.57358(16) 0.7215(2) 0.74111(9) 0.0288(7) Uani 1 1 d . . . . .
N2_1 N 0.69467(16) 0.8148(2) 0.75984(8) 0.0273(7) Uani 1 1 d . . . . .
N3_1 N 0.70253(16) 0.6831(2) 0.71149(9) 0.0293(7) Uani 1 1 d . . . . .
N4_1 N 0.54374(17) 1.1539(2) 0.61302(9) 0.0351(7) Uani 1 1 d . . . . .
N5_1 N 0.57686(16) 1.0251(2) 0.56664(9) 0.0299(7) Uani 1 1 d . . . . .
N6_1 N 0.43680(17) 1.0500(2) 0.58557(9) 0.0327(7) Uani 1 1 d . . . . .
N7_1 N 0.99657(17) 1.1299(2) 0.63309(10) 0.0336(7) Uani 1 1 d . . . . .
N8_1 N 1.04665(19) 1.0785(3) 0.60880(10) 0.0454(9) Uani 1 1 d . . . . .
N9_1 N 1.08473(19) 1.0135(2) 0.63285(11) 0.0450(9) Uani 1 1 d . . . . .
N10_1 N 0.25512(17) 1.1782(2) 0.76782(9) 0.0331(7) Uani 1 1 d . . . . .
N11_1 N 0.2106(2) 1.0954(3) 0.76512(12) 0.0525(10) Uani 1 1 d . . . . .
N12_1 N 0.2369(2) 1.0395(2) 0.79684(12) 0.0518(9) Uani 1 1 d . . . . .
N13_1 N 0.3709(2) 0.5815(2) 0.50384(13) 0.0463(9) Uani 1 1 d D . . . .
N14A_1 N 0.2980(4) 0.5709(5) 0.5192(2) 0.046(2) Uani 0.508(5) 1 d D U P A 1
N15A_1 N 0.2967(4) 0.5039(5) 0.5495(2) 0.051(2) Uani 0.508(5) 1 d D U P A 1
N14B_1 N 0.3641(4) 0.4948(4) 0.48165(19) 0.043(2) Uani 0.492(5) 1 d D U P A 2
N15B_1 N 0.3618(4) 0.4312(4) 0.51311(19) 0.0402(19) Uani 0.492(5) 1 d D U P A 2
C1_1 C 0.6207(2) 0.6699(3) 0.71596(11) 0.0292(8) Uani 1 1 d . . . . .
C2_1 C 0.61327(19) 0.7944(2) 0.76212(11) 0.0282(8) Uani 1 1 d . . . . .
C3_1 C 0.73583(19) 0.7573(3) 0.73408(10) 0.0268(8) Uani 1 1 d . . . . .
C4_1 C 0.8248(2) 0.7800(2) 0.72823(11) 0.0287(8) Uani 1 1 d . . . . .
C5_1 C 0.8633(2) 0.8567(3) 0.74983(11) 0.0336(9) Uani 1 1 d . . . . .
H5_1 H 0.8345 0.8891 0.7701 0.040 Uiso 1 1 calc R . . . .
C6_1 C 0.9432(2) 0.8856(3) 0.74180(12) 0.0365(9) Uani 1 1 d . . . . .
H6_1 H 0.9680 0.9368 0.7565 0.044 Uiso 1 1 calc R . . . .
C7_1 C 0.9860(2) 0.8368(3) 0.71122(11) 0.0299(8) Uani 1 1 d . . . . .
C8_1 C 0.9502(2) 0.7579(3) 0.69052(11) 0.0321(9) Uani 1 1 d . . . . .
H8_1 H 0.9800 0.7238 0.6711 0.039 Uiso 1 1 calc R . . . .
C9_1 C 0.8703(2) 0.7299(3) 0.69879(11) 0.0308(8) Uani 1 1 d . . . . .
H9_1 H 0.8464 0.6773 0.6847 0.037 Uiso 1 1 calc R . . . .
C10_1 C 0.5792(2) 0.5936(3) 0.68954(11) 0.0297(8) Uani 1 1 d . . . . .
C11_1 C 0.4926(2) 0.5863(3) 0.68695(11) 0.0357(9) Uani 1 1 d . . . . .
H11_1 H 0.4611 0.6251 0.7039 0.043 Uiso 1 1 calc R . . . .
C12_1 C 0.4531(3) 0.5219(3) 0.65934(13) 0.0471(11) Uani 1 1 d . . . . .
H12_1 H 0.3954 0.5170 0.6582 0.057 Uiso 1 1 calc R . . . .
C13_1 C 0.4995(3) 0.4646(3) 0.63323(12) 0.0480(11) Uani 1 1 d . . . . .
C14_1 C 0.5859(3) 0.4680(3) 0.63704(12) 0.0431(10) Uani 1 1 d . . . . .
H14_1 H 0.6172 0.4269 0.6210 0.052 Uiso 1 1 calc R . . . .
C15_1 C 0.6253(2) 0.5322(3) 0.66460(11) 0.0362(9) Uani 1 1 d . . . . .
H15_1 H 0.6831 0.5347 0.6666 0.043 Uiso 1 1 calc R . . . .
C16_1 C 0.56358(19) 0.8580(2) 0.78865(11) 0.0298(8) Uani 1 1 d . . . . .
C17_1 C 0.6003(2) 0.9317(2) 0.81288(11) 0.0311(9) Uani 1 1 d . . . . .
H17_1 H 0.6576 0.9401 0.8132 0.037 Uiso 1 1 calc R . . . .
C18_1 C 0.5529(2) 0.9925(3) 0.83646(11) 0.0338(9) Uani 1 1 d . . . . .
H18_1 H 0.5784 1.0408 0.8527 0.041 Uiso 1 1 calc R . . . .
C19_1 C 0.4665(2) 0.9811(3) 0.83578(12) 0.0353(9) Uani 1 1 d . . . . .
C20_1 C 0.4284(2) 0.9089(3) 0.81161(13) 0.0422(10) Uani 1 1 d . . . . .
H20_1 H 0.3710 0.9015 0.8109 0.051 Uiso 1 1 calc R . . . .
C21_1 C 0.4769(2) 0.8479(3) 0.78849(12) 0.0369(9) Uani 1 1 d . . . . .
H21_1 H 0.4514 0.7991 0.7725 0.044 Uiso 1 1 calc R . . . .
C22_1 C 0.5968(2) 1.1020(3) 0.59079(11) 0.0313(9) Uani 1 1 d . . . . .
C23_1 C 0.4648(2) 1.1221(3) 0.60990(11) 0.0329(9) Uani 1 1 d . . . . .
C24_1 C 0.4951(2) 1.0039(3) 0.56440(10) 0.0280(8) Uani 1 1 d . . . . .
C25_1 C 0.4674(2) 0.9184(2) 0.53878(10) 0.0267(8) Uani 1 1 d . . . . .
C26_1 C 0.3832(2) 0.8934(3) 0.53621(11) 0.0345(9) Uani 1 1 d . . . . .
H26_1 H 0.3445 0.9320 0.5490 0.041 Uiso 1 1 calc R . . . .
C27_1 C 0.3575(2) 0.8112(3) 0.51460(11) 0.0391(10) Uani 1 1 d . . . . .
H27_1 H 0.3013 0.7952 0.5130 0.047 Uiso 1 1 calc R . . . .
C28_1 C 0.4133(3) 0.7527(3) 0.49540(11) 0.0410(10) Uani 1 1 d . . . . .
C29_1 C 0.4973(3) 0.7792(3) 0.49709(12) 0.0475(11) Uani 1 1 d . . . . .
H29_1 H 0.5355 0.7412 0.4836 0.057 Uiso 1 1 calc R . . . .
C30_1 C 0.5243(2) 0.8611(3) 0.51858(11) 0.0346(9) Uani 1 1 d . . . . .
H30_1 H 0.5802 0.8779 0.5195 0.042 Uiso 1 1 calc R . . . .
C31_1 C 0.4038(2) 1.1677(3) 0.63818(12) 0.0379(9) Uani 1 1 d . . . . .
C32_1 C 0.4304(2) 1.2351(3) 0.66845(12) 0.0385(10) Uani 1 1 d . . . . .
H32_1 H 0.4842 1.2595 0.6683 0.046 Uiso 1 1 calc R . . . .
C33_1 C 0.3779(2) 1.2657(3) 0.69833(12) 0.0371(9) Uani 1 1 d . . . . .
H33_1 H 0.3967 1.3103 0.7184 0.045 Uiso 1 1 calc R . . . .
C34_1 C 0.2962(2) 1.2306(3) 0.69892(12) 0.0370(9) Uani 1 1 d . . . . .
C35_1 C 0.2683(2) 1.1685(3) 0.66694(13) 0.0458(11) Uani 1 1 d . . . . .
H35_1 H 0.2132 1.1479 0.6658 0.055 Uiso 1 1 calc R . . . .
C36_1 C 0.3210(2) 1.1371(3) 0.63698(13) 0.0452(11) Uani 1 1 d . . . . .
H36_1 H 0.3014 1.0955 0.6159 0.054 Uiso 1 1 calc R . . . .
C37_1 C 0.6864(2) 1.1317(3) 0.59507(10) 0.0288(8) Uani 1 1 d . . . . .
C38_1 C 0.7465(2) 1.0835(3) 0.57287(11) 0.0353(9) Uani 1 1 d . . . . .
H38_1 H 0.7308 1.0347 0.5541 0.042 Uiso 1 1 calc R . . . .
C39_1 C 0.8298(2) 1.1087(3) 0.57889(12) 0.0381(10) Uani 1 1 d . . . . .
H39_1 H 0.8695 1.0775 0.5635 0.046 Uiso 1 1 calc R . . . .
C40_1 C 0.8547(2) 1.1804(3) 0.60771(12) 0.0364(9) Uani 1 1 d . . . . .
C41_1 C 0.7939(2) 1.2289(3) 0.62926(12) 0.0370(9) Uani 1 1 d . . . . .
H41_1 H 0.8095 1.2782 0.6478 0.044 Uiso 1 1 calc R . . . .
C42_1 C 0.7110(2) 1.2047(3) 0.62340(11) 0.0330(9) Uani 1 1 d . . . . .
H42_1 H 0.6713 1.2370 0.6383 0.040 Uiso 1 1 calc R . . . .
C43_1 C 1.0947(2) 0.9587(2) 0.70681(12) 0.0336(9) Uani 1 1 d . . . . .
H43A_1 H 1.1549 0.9607 0.7071 0.040 Uiso 1 1 calc R . . . .
H43B_1 H 1.0775 0.9824 0.7336 0.040 Uiso 1 1 calc R . . . .
C44_1 C 1.05991(19) 1.0221(2) 0.67294(11) 0.0290(8) Uani 1 1 d . . . . .
C45_1 C 1.0035(2) 1.0974(3) 0.67324(12) 0.0324(9) Uani 1 1 d . . . . .
H45_1 H 0.9760 1.1208 0.6961 0.039 Uiso 1 1 calc R . . . .
C46_1 C 0.9453(2) 1.2082(3) 0.61421(13) 0.0408(10) Uani 1 1 d . . . . .
H46A_1 H 0.9669 1.2256 0.5874 0.049 Uiso 1 1 calc R . . . .
H46B_1 H 0.9495 1.2647 0.6322 0.049 Uiso 1 1 calc R . . . .
C47_1 C 0.3357(2) 1.0442(3) 0.85889(13) 0.0432(10) Uani 1 1 d . . . . .
H47A_1 H 0.3164 1.0795 0.8828 0.052 Uiso 1 1 calc R . . . .
H47B_1 H 0.3175 0.9776 0.8613 0.052 Uiso 1 1 calc R . . . .
C48_1 C 0.2976(2) 1.0870(3) 0.81964(12) 0.0378(10) Uani 1 1 d . . . . .
C49_1 C 0.3093(2) 1.1750(3) 0.80128(11) 0.0345(9) Uani 1 1 d . . . . .
H49_1 H 0.3469 1.2228 0.8101 0.041 Uiso 1 1 calc R . . . .
C50_1 C 0.2433(2) 1.2523(3) 0.73554(11) 0.0374(9) Uani 1 1 d . . . . .
H50A_1 H 0.2584 1.3150 0.7472 0.045 Uiso 1 1 calc R . . . .
H50B_1 H 0.1853 1.2546 0.7260 0.045 Uiso 1 1 calc R . . . .
C51_1 C 0.3806(3) 0.4079(4) 0.58994(14) 0.0784(18) Uani 1 1 d . . . . .
H51A_1 H 0.3487 0.4309 0.6129 0.094 Uiso 1 1 calc R . . . .
H51B_1 H 0.3598 0.3445 0.5818 0.094 Uiso 1 1 calc R . . . .
C52_1 C 0.3698(3) 0.4754(3) 0.55388(13) 0.0447(11) Uani 1 1 d D . . . .
C53A_1 C 0.4280(4) 0.5226(5) 0.5331(2) 0.034(2) Uani 0.508(5) 1 d D U P A 1
H53A_1 H 0.4858 0.5200 0.5358 0.041 Uiso 0.508(5) 1 calc R . P A 1
C53B_1 C 0.3582(6) 0.5756(6) 0.5405(3) 0.045(2) Uani 0.492(5) 1 d D U P A 2
H53B_1 H 0.3433 0.6266 0.5576 0.054 Uiso 0.492(5) 1 calc R . P A 2
C54_1 C 0.3836(3) 0.6604(3) 0.47382(13) 0.0697(15) Uani 1 1 d . . . . .
H54A_1 H 0.3317 0.6731 0.4581 0.084 Uiso 1 1 calc R . . . .
H54B_1 H 0.4242 0.6403 0.4541 0.084 Uiso 1 1 calc R . . . .
C1A_2 C 0.5002(5) 0.7905(6) 0.6276(3) 0.050(2) Uani 0.529(4) 1 d D U P B 1
C2A_2 C 0.4412(6) 0.7289(6) 0.6105(3) 0.069(3) Uani 0.529(4) 1 d D U P B 1
H2A_2 H 0.4591 0.6802 0.5930 0.083 Uiso 0.529(4) 1 calc R . P B 1
C3A_2 C 0.3571(6) 0.7333(7) 0.6172(3) 0.080(3) Uani 0.529(4) 1 d D U P B 1
H3A_2 H 0.3198 0.6905 0.6040 0.096 Uiso 0.529(4) 1 calc R . P B 1
C4A_2 C 0.3305(6) 0.8029(7) 0.6440(3) 0.079(3) Uani 0.529(4) 1 d D U P B 1
H4A_2 H 0.2741 0.8051 0.6490 0.094 Uiso 0.529(4) 1 calc R . P B 1
C5A_2 C 0.3828(5) 0.8710(7) 0.6643(4) 0.059(2) Uani 0.529(4) 1 d D U P B 1
C6A_2 C 0.4698(5) 0.8615(6) 0.6550(3) 0.052(2) Uani 0.529(4) 1 d D U P B 1
C7A_2 C 0.5249(6) 0.9317(7) 0.6737(3) 0.058(2) Uani 0.529(4) 1 d D U P B 1
C8A_2 C 0.6103(6) 0.9291(6) 0.6674(3) 0.049(2) Uani 0.529(4) 1 d D U P B 1
C9A_2 C 0.6429(5) 0.8543(6) 0.6392(3) 0.058(2) Uani 0.529(4) 1 d D U P B 1
C10A_2 C 0.5861(6) 0.7850(6) 0.6191(3) 0.052(2) Uani 0.529(4) 1 d D U P B 1
C11A_2 C 0.6212(6) 0.7146(6) 0.5942(3) 0.065(2) Uani 0.529(4) 1 d D U P B 1
H11A_2 H 0.5866 0.6679 0.5817 0.078 Uiso 0.529(4) 1 calc R . P B 1
C12A_2 C 0.7059(7) 0.7113(8) 0.5871(3) 0.067(3) Uani 0.529(4) 1 d D U P B 1
H12A_2 H 0.7271 0.6606 0.5718 0.081 Uiso 0.529(4) 1 calc R . P B 1
C13A_2 C 0.7590(6) 0.7839(6) 0.6030(3) 0.063(2) Uani 0.529(4) 1 d D U P B 1
H13A_2 H 0.8140 0.7862 0.5955 0.076 Uiso 0.529(4) 1 calc R . P B 1
C14A_2 C 0.7285(6) 0.8522(7) 0.6299(3) 0.060(2) Uani 0.529(4) 1 d D U P B 1
C15A_2 C 0.7836(7) 0.9228(7) 0.6483(3) 0.064(3) Uani 0.529(4) 1 d D U P B 1
H15A_2 H 0.8389 0.9209 0.6413 0.076 Uiso 0.529(4) 1 calc R . P B 1
C16A_2 C 0.7600(6) 0.9947(8) 0.6763(3) 0.056(3) Uani 0.529(4) 1 d D U P B 1
H16A_2 H 0.7963 1.0420 0.6869 0.067 Uiso 0.529(4) 1 calc R . P B 1
C17A_2 C 0.6752(6) 0.9884(8) 0.6871(3) 0.058(3) Uani 0.529(4) 1 d D U P B 1
C18A_2 C 0.6484(8) 1.0552(7) 0.7150(4) 0.062(3) Uani 0.529(4) 1 d D U P B 1
H18A_2 H 0.6835 1.1001 0.7283 0.074 Uiso 0.529(4) 1 calc R . P B 1
C19A_2 C 0.5649(7) 1.0497(9) 0.7214(3) 0.066(3) Uani 0.529(4) 1 d D U P B 1
H19A_2 H 0.5506 1.0852 0.7447 0.079 Uiso 0.529(4) 1 calc R . P B 1
C20A_2 C 0.4960(6) 1.0044(8) 0.7019(3) 0.067(3) Uani 0.529(4) 1 d D U P B 1
C21A_2 C 0.4115(6) 1.0073(7) 0.7102(3) 0.072(3) Uani 0.529(4) 1 d D U P B 1
H21A_2 H 0.3929 1.0558 0.7277 0.086 Uiso 0.529(4) 1 calc R . P B 1
C22A_2 C 0.3548(6) 0.9413(7) 0.6936(3) 0.063(2) Uani 0.529(4) 1 d D U P B 1
H22A_2 H 0.2998 0.9422 0.7013 0.076 Uiso 0.529(4) 1 calc R . P B 1
C1B_2 C 0.5111(2) 0.8331(3) 0.64415(11) 0.045(2) Uani 0.471(4) 1 d D U P B 2
C2B_2 C 0.4240(2) 0.8206(3) 0.64911(14) 0.059(3) Uani 0.471(4) 1 d DG U P B 2
H2B_2 H 0.3946 0.7730 0.6342 0.071 Uiso 0.471(4) 1 calc R . P B 2
C3B_2 C 0.3828(3) 0.8825(4) 0.67737(16) 0.072(4) Uani 0.471(4) 1 d DG U P B 2
H3B_2 H 0.3264 0.8753 0.6815 0.087 Uiso 0.471(4) 1 calc R . P B 2
C4B_2 C 0.4287(3) 0.9535(4) 0.69856(16) 0.067(3) Uani 0.471(4) 1 d DG U P B 2
H4B_2 H 0.3993 0.9936 0.7159 0.080 Uiso 0.471(4) 1 calc R . P B 2
C5B_2 C 0.5143(3) 0.9725(3) 0.69705(15) 0.064(3) Uani 0.471(4) 1 d DG U P B 2
C6B_2 C 0.5542(2) 0.9108(3) 0.66925(12) 0.051(3) Uani 0.471(4) 1 d DG U P B 2
C7B_2 C 0.6367(2) 0.9228(3) 0.66307(13) 0.051(3) Uani 0.471(4) 1 d DG U P B 2
C8B_2 C 0.6851(2) 0.8660(3) 0.63442(12) 0.058(3) Uani 0.471(4) 1 d DG U P B 2
C9B_2 C 0.6444(2) 0.7904(2) 0.61095(10) 0.051(2) Uani 0.471(4) 1 d DG U P B 2
C10B_2 C 0.5595(2) 0.7724(2) 0.61621(10) 0.047(3) Uani 0.471(4) 1 d DG U P B 2
C11B_2 C 0.5214(2) 0.6973(3) 0.59247(12) 0.047(2) Uani 0.471(4) 1 d DG U P B 2
H11B_2 H 0.4655 0.6833 0.5953 0.057 Uiso 0.471(4) 1 calc R . P B 2
C12B_2 C 0.5672(3) 0.6438(3) 0.56475(13) 0.059(3) Uani 0.471(4) 1 d DG U P B 2
H12B_2 H 0.5404 0.5946 0.5496 0.071 Uiso 0.471(4) 1 calc R . P B 2
C13B_2 C 0.6515(3) 0.6602(3) 0.55851(12) 0.052(2) Uani 0.471(4) 1 d DG U P B 2
H13B_2 H 0.6805 0.6229 0.5399 0.063 Uiso 0.471(4) 1 calc R . P B 2
C14B_2 C 0.6902(2) 0.7350(3) 0.58143(11) 0.056(3) Uani 0.471(4) 1 d DG U P B 2
C15B_2 C 0.7767(2) 0.7496(3) 0.57768(14) 0.069(3) Uani 0.471(4) 1 d DG U P B 2
H15B_2 H 0.8055 0.7097 0.5600 0.083 Uiso 0.471(4) 1 calc R . P B 2
C16B_2 C 0.8180(2) 0.8195(4) 0.59902(16) 0.071(3) Uani 0.471(4) 1 d DG U P B 2
H16B_2 H 0.8741 0.8298 0.5951 0.085 Uiso 0.471(4) 1 calc R . P B 2
C17B_2 C 0.7741(2) 0.8793(3) 0.62843(15) 0.064(3) Uani 0.471(4) 1 d DG U P B 2
C19B_2 C 0.7699(3) 1.0138(4) 0.6850(2) 0.073(4) Uani 0.471(4) 1 d DG U P B 2
H19B_2 H 0.7981 1.0566 0.7031 0.088 Uiso 0.471(4) 1 calc R . P B 2
C18B_2 C 0.8125(3) 0.9534(4) 0.65498(19) 0.076(3) Uani 0.471(4) 1 d DG U P B 2
H18B_2 H 0.8692 0.9635 0.6528 0.091 Uiso 0.471(4) 1 calc R . P B 2
C20B_2 C 0.6797(3) 1.0015(3) 0.68424(17) 0.065(4) Uani 0.471(4) 1 d DG U P B 2
C21B_2 C 0.6314(4) 1.0618(4) 0.71043(19) 0.060(4) Uani 0.471(4) 1 d DG U P B 2
H21B_2 H 0.6627 1.1082 0.7251 0.072 Uiso 0.471(4) 1 calc R . P B 2
C22B_2 C 0.5463(4) 1.0646(4) 0.71828(19) 0.064(4) Uani 0.471(4) 1 d DG U P B 2
H22B_2 H 0.5170 1.1109 0.7327 0.077 Uiso 0.471(4) 1 calc R . P B 2
Cl1A_3 Cl 0.7353(4) 0.8518(7) 0.47253(18) 0.107(3) Uani 0.450(9) 1 d D U P C 1
Cl2A_3 Cl 0.9060(3) 0.6369(3) 0.43209(14) 0.0526(11) Uani 0.450(9) 1 d D U P C 1
C1A_3 C 0.8358(9) 0.7994(10) 0.4615(8) 0.129(6) Uani 0.450(9) 1 d D U P C 1
H1AA_3 H 0.8564 0.8284 0.4364 0.154 Uiso 0.450(9) 1 calc R . P C 1
H1AB_3 H 0.8755 0.8125 0.4846 0.154 Uiso 0.450(9) 1 calc R . P C 1
C2A_3 C 0.8278(9) 0.7048(10) 0.4562(7) 0.123(6) Uani 0.450(9) 1 d D U P C 1
H2AA_3 H 0.7762 0.6940 0.4399 0.147 Uiso 0.450(9) 1 calc R . P C 1
H2AB_3 H 0.8209 0.6767 0.4836 0.147 Uiso 0.450(9) 1 calc R . P C 1
Cl1B_3 Cl 0.7619(2) 0.8959(2) 0.49135(18) 0.0712(13) Uani 0.550(9) 1 d D U P C 2
Cl2B_3 Cl 0.8646(4) 0.6493(3) 0.43078(14) 0.0873(14) Uani 0.550(9) 1 d D U P C 2
C1B_3 C 0.7755(7) 0.7722(7) 0.4752(3) 0.090(4) Uani 0.550(9) 1 d D U P C 2
H1BA_3 H 0.7939 0.7344 0.4995 0.107 Uiso 0.550(9) 1 calc R . P C 2
H1BB_3 H 0.7220 0.7469 0.4652 0.107 Uiso 0.550(9) 1 calc R . P C 2
C2B_3 C 0.8304(10) 0.7595(8) 0.4449(5) 0.121(5) Uani 0.550(9) 1 d D U P C 2
H2BA_3 H 0.8792 0.7972 0.4531 0.145 Uiso 0.550(9) 1 calc R . P C 2
H2BB_3 H 0.8060 0.7893 0.4197 0.145 Uiso 0.550(9) 1 calc R . P C 2
Cl1A_4 Cl 0.85659(18) 0.3332(2) 0.51112(10) 0.0828(11) Uani 0.474(3) 1 d D U P D -1
Cl2A_4 Cl 0.9205(3) 0.6192(3) 0.55343(19) 0.1028(17) Uani 0.474(3) 1 d D U P D -1
C1A_4 C 0.8752(11) 0.4581(9) 0.5115(5) 0.095(5) Uani 0.474(3) 1 d D U P D -1
H1AA_4 H 0.9177 0.4726 0.4919 0.114 Uiso 0.474(3) 1 calc R . P D -1
H1AB_4 H 0.8248 0.4914 0.5020 0.114 Uiso 0.474(3) 1 calc R . P D -1
C2A_4 C 0.9015(12) 0.4941(9) 0.5520(4) 0.127(6) Uani 0.474(3) 1 d D U P D -1
H2AA_4 H 0.9519 0.4606 0.5614 0.152 Uiso 0.474(3) 1 calc R . P D -1
H2AB_4 H 0.8591 0.4791 0.5716 0.152 Uiso 0.474(3) 1 calc R . P D -1
Cl1B_4 Cl 0.94766(18) 0.5749(3) 0.54884(10) 0.0616(9) Uani 0.526(3) 1 d D U P D -2
Cl2B_4 Cl 0.77701(11) 0.47245(15) 0.58604(6) 0.0496(7) Uani 0.526(3) 1 d D U P D -2
C1B_4 C 0.8889(7) 0.4792(9) 0.5269(3) 0.071(3) Uani 0.526(3) 1 d D U P D -2
H1BA_4 H 0.8431 0.5058 0.5097 0.085 Uiso 0.526(3) 1 calc R . P D -2
H1BB_4 H 0.9235 0.4423 0.5087 0.085 Uiso 0.526(3) 1 calc R . P D -2
C2B_4 C 0.8550(4) 0.4131(5) 0.5584(2) 0.049(2) Uani 0.526(3) 1 d D U P D -2
H2BA_4 H 0.8994 0.3922 0.5779 0.059 Uiso 0.526(3) 1 calc R . P D -2
H2BB_4 H 0.8316 0.3563 0.5444 0.059 Uiso 0.526(3) 1 calc R . P D -2
Cl1A_5 Cl 0.0955(4) 0.7542(6) 0.5967(2) 0.093(3) Uani 0.240(4) 1 d D U P E -1
Cl2A_5 Cl -0.0003(7) 0.8990(10) 0.5246(4) 0.109(4) Uani 0.240(4) 1 d D U P E -1
C1A_5 C 0.1481(12) 0.8412(15) 0.5677(7) 0.060(6) Uani 0.240(4) 1 d D U P E -1
H1AA_5 H 0.1760 0.8842 0.5878 0.072 Uiso 0.240(4) 1 calc R . P E -1
H1AB_5 H 0.1914 0.8072 0.5535 0.072 Uiso 0.240(4) 1 calc R . P E -1
C2A_5 C 0.1083(12) 0.898(3) 0.5387(11) 0.090(8) Uani 0.240(4) 1 d D U P E -1
H2AA_5 H 0.1358 0.8860 0.5128 0.108 Uiso 0.240(4) 1 calc R . P E -1
H2AB_5 H 0.1221 0.9636 0.5468 0.108 Uiso 0.240(4) 1 calc R . P E -1
Cl1B_5 Cl 0.20431(15) 0.80201(18) 0.59920(8) 0.0603(10) Uani 0.459(3) 1 d D U P F -2
Cl2B_5 Cl 0.0256(6) 0.8250(8) 0.50132(18) 0.280(6) Uani 0.459(3) 1 d D U P F -2
C1B_5 C 0.0929(7) 0.8144(9) 0.5809(4) 0.070(3) Uani 0.459(3) 1 d D U P F -2
H1BA_5 H 0.0712 0.7510 0.5735 0.084 Uiso 0.459(3) 1 calc R . P F -2
H1BB_5 H 0.0615 0.8388 0.6038 0.084 Uiso 0.459(3) 1 calc R . P F -2
C2B_5 C 0.0805(11) 0.8759(12) 0.5466(5) 0.093(5) Uani 0.459(3) 1 d D U P F -2
H2BA_5 H 0.1344 0.8980 0.5382 0.111 Uiso 0.459(3) 1 calc R . P F -2
H2BB_5 H 0.0501 0.9322 0.5555 0.111 Uiso 0.459(3) 1 calc R . P F -2
Cl1C_5 Cl 1.1497(3) 0.7234(3) 0.55023(17) 0.091(2) Uani 0.300(4) 1 d D U P G -3
Cl2C_5 Cl 0.9664(4) 0.8866(6) 0.5404(4) 0.104(3) Uani 0.300(4) 1 d D U P G -3
C1C_5 C 1.1210(14) 0.8426(12) 0.5668(9) 0.097(8) Uani 0.300(4) 1 d D U P G -3
H1CA_5 H 1.0885 0.8361 0.5915 0.117 Uiso 0.300(4) 1 calc R . P G -3
H1CB_5 H 1.1715 0.8772 0.5753 0.117 Uiso 0.300(4) 1 calc R . P G -3
C2C_5 C 1.0769(10) 0.8983(15) 0.5383(9) 0.085(7) Uani 0.300(4) 1 d D U P G -3
H2CA_5 H 1.0929 0.8809 0.5104 0.102 Uiso 0.300(4) 1 calc R . P G -3
H2CB_5 H 1.0918 0.9655 0.5429 0.102 Uiso 0.300(4) 1 calc R . P G -3

loop_
_atom_site_aniso_label
_atom_site_aniso_U_11
_atom_site_aniso_U_22
_atom_site_aniso_U_33
_atom_site_aniso_U_23
_atom_site_aniso_U_13
_atom_site_aniso_U_12
O1_1 0.103(3) 0.055(2) 0.0355(17) -0.0006(15) -0.0114(16) -0.0464(18)
O2_1 0.0316(14) 0.0372(16) 0.0572(18) -0.0029(14) 0.0067(12) 0.0077(12)
O3_1 0.0195(12) 0.0271(14) 0.0498(16) -0.0019(12) 0.0005(11) -0.0017(10)
N1_1 0.0257(15) 0.0253(17) 0.0352(18) 0.0001(14) -0.0024(13) -0.0006(13)
N2_1 0.0243(15) 0.0257(17) 0.0317(17) 0.0015(14) -0.0025(13) 0.0022(12)
N3_1 0.0299(16) 0.0252(17) 0.0323(17) 0.0044(14) -0.0023(13) -0.0049(13)
N4_1 0.0328(17) 0.0370(19) 0.0355(18) -0.0051(15) 0.0021(14) -0.0073(14)
N5_1 0.0321(16) 0.0279(17) 0.0292(17) -0.0003(14) -0.0031(13) -0.0032(13)
N6_1 0.0349(16) 0.0326(19) 0.0307(17) -0.0086(15) 0.0029(14) -0.0073(14)
N7_1 0.0273(16) 0.0291(18) 0.044(2) 0.0026(16) -0.0001(14) -0.0015(13)
N8_1 0.0395(18) 0.054(2) 0.043(2) 0.0017(18) 0.0085(16) 0.0036(17)
N9_1 0.0408(18) 0.050(2) 0.045(2) 0.0034(18) 0.0049(16) 0.0133(16)
N10_1 0.0255(15) 0.0307(18) 0.0436(19) -0.0077(16) 0.0081(14) -0.0025(13)
N11_1 0.047(2) 0.039(2) 0.071(3) -0.004(2) -0.0031(19) -0.0160(17)
N12_1 0.053(2) 0.037(2) 0.065(3) 0.0026(19) -0.0044(19) -0.0099(17)
N13_1 0.049(2) 0.0219(19) 0.070(3) -0.0064(19) 0.0244(19) -0.0078(15)
N14A_1 0.030(4) 0.059(5) 0.049(4) 0.020(4) -0.011(3) -0.007(3)
N15A_1 0.042(4) 0.061(5) 0.052(5) 0.010(4) 0.003(3) -0.001(4)
N14B_1 0.067(5) 0.026(4) 0.037(4) -0.002(3) 0.005(3) -0.002(3)
N15B_1 0.056(4) 0.023(4) 0.042(4) -0.004(3) 0.007(3) -0.008(3)
C1_1 0.0292(19) 0.028(2) 0.030(2) 0.0085(17) -0.0035(16) -0.0039(16)
C2_1 0.0244(18) 0.028(2) 0.032(2) 0.0056(17) -0.0024(15) 0.0003(15)
C3_1 0.0259(18) 0.027(2) 0.027(2) 0.0071(17) -0.0036(15) -0.0003(15)
C4_1 0.0263(18) 0.027(2) 0.033(2) 0.0023(17) -0.0050(15) -0.0022(15)
C5_1 0.0237(18) 0.037(2) 0.040(2) -0.0096(19) -0.0014(16) 0.0050(16)
C6_1 0.0226(18) 0.039(2) 0.047(2) -0.0130(19) -0.0066(17) 0.0013(16)
C7_1 0.0228(18) 0.028(2) 0.038(2) -0.0001(18) -0.0030(16) 0.0003(15)
C8_1 0.0272(18) 0.027(2) 0.042(2) -0.0040(18) 0.0020(16) 0.0019(16)
C9_1 0.0317(19) 0.025(2) 0.036(2) -0.0037(17) -0.0019(16) -0.0003(16)
C10_1 0.0335(19) 0.027(2) 0.028(2) 0.0060(17) -0.0027(16) -0.0095(16)
C11_1 0.039(2) 0.033(2) 0.035(2) 0.0049(18) -0.0050(17) -0.0104(17)
C12_1 0.048(2) 0.049(3) 0.043(3) 0.011(2) -0.013(2) -0.025(2)
C13_1 0.074(3) 0.040(3) 0.029(2) 0.005(2) -0.010(2) -0.033(2)
C14_1 0.070(3) 0.026(2) 0.033(2) 0.0002(19) 0.003(2) -0.011(2)
C15_1 0.047(2) 0.032(2) 0.029(2) 0.0014(18) -0.0031(18) -0.0066(18)
C16_1 0.0221(17) 0.026(2) 0.041(2) 0.0025(18) -0.0017(16) 0.0004(15)
C17_1 0.0209(17) 0.030(2) 0.043(2) 0.0045(18) -0.0003(16) 0.0020(15)
C18_1 0.034(2) 0.025(2) 0.043(2) 0.0017(18) -0.0014(17) -0.0014(16)
C19_1 0.0283(19) 0.031(2) 0.047(2) 0.0022(19) 0.0057(17) 0.0059(17)
C20_1 0.0261(19) 0.034(2) 0.067(3) -0.005(2) 0.0029(19) 0.0015(17)
C21_1 0.030(2) 0.027(2) 0.053(3) -0.0018(19) -0.0019(18) 0.0010(16)
C22_1 0.033(2) 0.032(2) 0.029(2) 0.0038(18) -0.0004(16) -0.0026(17)
C23_1 0.037(2) 0.032(2) 0.029(2) -0.0058(18) 0.0047(16) -0.0091(17)
C24_1 0.0286(19) 0.029(2) 0.026(2) 0.0020(17) -0.0025(15) -0.0029(15)
C25_1 0.0347(19) 0.023(2) 0.0220(19) 0.0040(16) -0.0047(15) -0.0030(15)
C26_1 0.035(2) 0.029(2) 0.039(2) -0.0028(18) -0.0017(17) -0.0004(16)
C27_1 0.039(2) 0.039(2) 0.038(2) -0.002(2) -0.0091(18) -0.0095(18)
C28_1 0.068(3) 0.028(2) 0.028(2) -0.0015(18) 0.012(2) -0.013(2)
C29_1 0.070(3) 0.027(2) 0.048(3) -0.001(2) 0.032(2) -0.003(2)
C30_1 0.040(2) 0.028(2) 0.037(2) 0.0062(18) 0.0085(18) 0.0000(17)
C31_1 0.035(2) 0.040(2) 0.040(2) -0.0106(19) 0.0078(18) -0.0102(17)
C32_1 0.033(2) 0.038(2) 0.044(2) -0.009(2) 0.0110(18) -0.0092(17)
C33_1 0.036(2) 0.038(2) 0.038(2) -0.0109(19) 0.0039(18) -0.0093(17)
C34_1 0.034(2) 0.036(2) 0.041(2) -0.0077(19) 0.0091(17) -0.0045(17)
C35_1 0.031(2) 0.052(3) 0.056(3) -0.015(2) 0.0108(19) -0.0157(19)
C36_1 0.042(2) 0.049(3) 0.046(3) -0.018(2) 0.0075(19) -0.0137(19)
C37_1 0.0303(19) 0.028(2) 0.028(2) 0.0037(17) -0.0027(16) -0.0024(15)
C38_1 0.034(2) 0.034(2) 0.036(2) 0.0031(18) -0.0102(17) 0.0001(17)
C39_1 0.031(2) 0.036(2) 0.047(2) 0.000(2) -0.0020(18) 0.0050(17)
C40_1 0.032(2) 0.032(2) 0.044(2) 0.0079(19) -0.0088(18) -0.0032(17)
C41_1 0.038(2) 0.029(2) 0.043(2) 0.0036(19) -0.0090(18) -0.0029(17)
C42_1 0.0311(19) 0.029(2) 0.039(2) 0.0026(18) -0.0001(17) -0.0031(16)
C43_1 0.0230(18) 0.027(2) 0.050(2) 0.0000(18) -0.0026(17) -0.0031(15)
C44_1 0.0244(18) 0.025(2) 0.038(2) -0.0070(17) 0.0054(16) -0.0042(15)
C45_1 0.0258(18) 0.033(2) 0.039(2) -0.0010(18) 0.0040(16) -0.0007(16)
C46_1 0.0310(19) 0.034(2) 0.057(3) 0.012(2) -0.0061(18) 0.0000(17)
C47_1 0.029(2) 0.039(2) 0.062(3) 0.001(2) 0.0093(19) 0.0105(17)
C48_1 0.0259(19) 0.035(2) 0.053(3) -0.007(2) 0.0094(18) 0.0052(17)
C49_1 0.0211(18) 0.038(2) 0.045(2) -0.003(2) 0.0068(17) -0.0025(16)
C50_1 0.0311(19) 0.039(2) 0.042(2) -0.004(2) 0.0061(17) -0.0019(17)
C51_1 0.105(4) 0.093(4) 0.036(3) -0.005(3) -0.009(3) -0.076(3)
C52_1 0.048(3) 0.032(2) 0.055(3) -0.014(2) 0.020(2) -0.012(2)
C53A_1 0.028(4) 0.035(5) 0.038(5) 0.008(4) -0.003(3) -0.008(3)
C53B_1 0.065(7) 0.035(6) 0.037(5) -0.005(4) 0.004(5) -0.006(4)
C54_1 0.126(4) 0.043(3) 0.044(3) -0.015(2) 0.031(3) -0.041(3)
C1A_2 0.078(4) 0.037(4) 0.035(5) 0.017(3) -0.011(3) -0.004(3)
C2A_2 0.105(5) 0.057(5) 0.042(5) 0.034(4) -0.021(4) -0.028(4)
C3A_2 0.092(5) 0.083(6) 0.063(6) 0.045(4) -0.021(4) -0.040(5)
C4A_2 0.083(6) 0.082(6) 0.069(6) 0.043(4) -0.009(4) -0.038(4)
C5A_2 0.058(5) 0.064(6) 0.056(5) 0.035(4) -0.006(4) -0.006(4)
C6A_2 0.066(4) 0.044(4) 0.045(4) 0.022(3) -0.012(3) -0.002(3)
C7A_2 0.076(4) 0.049(5) 0.049(5) 0.018(4) -0.011(3) -0.006(3)
C8A_2 0.077(4) 0.027(5) 0.040(5) 0.014(4) -0.016(3) -0.012(3)
C9A_2 0.079(5) 0.044(5) 0.052(5) 0.021(4) -0.002(4) 0.002(3)
C10A_2 0.086(4) 0.035(5) 0.035(5) 0.019(4) -0.007(3) 0.003(3)
C11A_2 0.110(6) 0.044(5) 0.039(5) 0.017(4) -0.011(4) 0.009(4)
C12A_2 0.108(6) 0.045(5) 0.048(6) 0.018(4) -0.001(5) 0.021(4)
C13A_2 0.095(6) 0.052(5) 0.042(5) 0.014(4) 0.000(4) 0.014(4)
C14A_2 0.084(5) 0.041(5) 0.055(5) 0.019(4) -0.001(4) 0.009(4)
C15A_2 0.084(6) 0.046(5) 0.059(6) 0.020(4) -0.010(4) 0.007(4)
C16A_2 0.073(5) 0.043(6) 0.050(6) 0.020(5) -0.010(4) -0.001(4)
C17A_2 0.091(5) 0.039(5) 0.043(6) 0.016(4) -0.008(4) -0.012(4)
C18A_2 0.097(5) 0.042(6) 0.046(6) -0.002(5) -0.011(4) -0.012(4)
C19A_2 0.084(5) 0.079(7) 0.034(6) 0.017(5) -0.014(4) -0.006(4)
C20A_2 0.078(4) 0.062(6) 0.061(6) 0.022(4) -0.006(4) -0.002(4)
C21A_2 0.080(5) 0.066(6) 0.070(6) 0.022(5) 0.008(4) 0.004(4)
C22A_2 0.054(5) 0.064(5) 0.071(6) 0.026(4) -0.012(4) -0.001(4)
C1B_2 0.064(5) 0.036(5) 0.035(5) 0.012(4) -0.009(4) 0.001(4)
C2B_2 0.071(5) 0.048(6) 0.056(6) 0.020(5) -0.011(4) 0.002(4)
C3B_2 0.082(7) 0.069(8) 0.065(8) 0.018(6) 0.002(5) 0.007(5)
C4B_2 0.099(6) 0.051(6) 0.048(6) 0.025(5) -0.015(5) 0.012(5)
C5B_2 0.098(6) 0.058(6) 0.035(6) 0.013(5) -0.015(4) 0.006(5)
C6B_2 0.092(5) 0.034(5) 0.026(5) 0.022(4) -0.014(4) -0.003(4)
C7B_2 0.094(5) 0.026(5) 0.031(5) 0.019(4) -0.018(4) -0.014(4)
C8B_2 0.081(6) 0.046(5) 0.044(5) 0.027(4) -0.020(4) -0.006(4)
C9B_2 0.068(4) 0.044(5) 0.040(5) 0.018(4) -0.010(3) 0.002(3)
C10B_2 0.068(5) 0.033(5) 0.037(5) 0.012(4) -0.007(4) 0.000(4)
C11B_2 0.066(5) 0.036(5) 0.038(5) 0.010(3) -0.007(4) 0.002(4)
C12B_2 0.073(5) 0.054(6) 0.049(5) 0.001(4) -0.005(4) 0.007(4)
C13B_2 0.060(4) 0.054(5) 0.042(5) 0.020(4) -0.008(4) 0.014(4)
C14B_2 0.071(5) 0.054(6) 0.040(6) 0.022(4) -0.010(4) 0.014(4)
C15B_2 0.071(5) 0.069(6) 0.067(7) 0.017(5) -0.006(4) 0.009(4)
C16B_2 0.077(6) 0.068(6) 0.066(6) 0.030(4) -0.025(4) -0.002(4)
C17B_2 0.074(6) 0.056(6) 0.058(6) 0.038(4) -0.020(4) -0.008(4)
C19B_2 0.088(6) 0.065(8) 0.064(7) 0.049(5) -0.025(5) 0.002(5)
C18B_2 0.083(7) 0.067(7) 0.074(7) 0.029(5) -0.032(5) -0.010(5)
C20B_2 0.100(6) 0.031(6) 0.061(8) 0.015(6) -0.018(5) -0.007(4)
C21B_2 0.084(6) 0.047(7) 0.047(7) 0.011(5) -0.032(5) 0.009(5)
C22B_2 0.093(7) 0.059(6) 0.037(7) 0.011(5) -0.030(5) 0.016(5)
Cl1A_3 0.089(3) 0.157(7) 0.077(3) 0.026(4) 0.020(2) 0.068(4)
Cl2A_3 0.042(2) 0.057(2) 0.0587(19) 0.0099(15) 0.0050(17) -0.0130(17)
C1A_3 0.097(8) 0.091(9) 0.202(16) -0.014(9) 0.049(9) -0.013(6)
C2A_3 0.095(8) 0.081(8) 0.195(14) -0.023(9) 0.051(9) -0.009(7)
Cl1B_3 0.0684(19) 0.0488(18) 0.098(3) -0.0057(15) 0.0204(18) 0.0128(13)
Cl2B_3 0.094(4) 0.070(2) 0.099(2) -0.0406(18) 0.020(3) -0.015(2)
C1B_3 0.095(8) 0.066(6) 0.110(8) -0.016(5) 0.039(6) -0.028(5)
C2B_3 0.162(10) 0.054(7) 0.155(10) -0.013(7) 0.098(9) -0.012(7)
Cl1A_4 0.085(2) 0.0628(19) 0.100(2) -0.0120(17) 0.0044(17) -0.0033(15)
Cl2A_4 0.074(3) 0.066(3) 0.165(4) 0.012(3) -0.029(3) -0.0092(19)
C1A_4 0.093(10) 0.075(7) 0.116(10) 0.000(6) 0.002(8) -0.008(6)
C2A_4 0.193(14) 0.079(7) 0.107(10) -0.003(6) -0.009(10) -0.038(8)
Cl1B_4 0.0444(16) 0.079(3) 0.0613(16) 0.0165(17) -0.0042(12) -0.0138(15)
Cl2B_4 0.0378(11) 0.0500(14) 0.0604(14) -0.0010(10) -0.0045(9) 0.0000(9)
C1B_4 0.073(7) 0.098(7) 0.042(6) 0.002(5) -0.005(5) -0.035(6)
C2B_4 0.040(4) 0.050(5) 0.056(5) 0.003(4) -0.004(3) 0.001(3)
Cl1A_5 0.098(5) 0.109(6) 0.071(5) 0.020(4) 0.001(3) -0.017(4)
Cl2A_5 0.088(7) 0.130(9) 0.104(8) -0.035(6) -0.054(6) 0.046(6)
C1A_5 0.059(9) 0.079(11) 0.043(10) -0.001(8) 0.006(7) -0.009(7)
C2A_5 0.086(11) 0.103(14) 0.080(13) 0.029(11) -0.017(9) 0.003(9)
Cl1B_5 0.0655(17) 0.0522(18) 0.0654(19) 0.0095(13) 0.0251(13) 0.0074(12)
Cl2B_5 0.352(10) 0.391(12) 0.092(4) 0.057(5) -0.046(5) -0.268(9)
C1B_5 0.089(7) 0.035(7) 0.088(8) 0.022(6) 0.019(5) -0.007(5)
C2B_5 0.115(11) 0.071(9) 0.092(8) 0.025(7) -0.001(7) 0.006(8)
Cl1C_5 0.094(4) 0.068(3) 0.112(4) -0.012(3) 0.031(3) -0.011(3)
Cl2C_5 0.058(4) 0.048(3) 0.203(10) -0.034(4) -0.014(4) 0.000(3)
C1C_5 0.075(12) 0.077(10) 0.140(19) -0.038(10) 0.006(11) -0.003(8)
C2C_5 0.077(9) 0.047(10) 0.130(18) -0.049(9) 0.003(9) -0.009(7)

loop_
_atom_type_symbol
_atom_type_description
_atom_type_scat_dispersion_real
_atom_type_scat_dispersion_imag
_atom_type_scat_source
C C 0.0033 0.0016 'International Tables Vol C Tables 4.2.6.8 and 6.1.1.4'
H H 0.0000 0.0000 'International Tables Vol C Tables 4.2.6.8 and 6.1.1.4'
Cl Cl 0.1484 0.1585 'International Tables Vol C Tables 4.2.6.8 and 6.1.1.4'
N N 0.0061 0.0033 'International Tables Vol C Tables 4.2.6.8 and 6.1.1.4'
O O 0.0106 0.0060 'International Tables Vol C Tables 4.2.6.8 and 6.1.1.4'

loop_
_geom_angle_atom_site_label_1
_geom_angle_atom_site_label_2
_geom_angle_atom_site_label_3
_geom_angle
C13_1 O1_1 C51_1 119.5(4)
C19_1 O2_1 C47_1 118.5(3)
C7_1 O3_1 C43_1 118.0(3)
C1_1 N1_1 C2_1 115.3(3)
C3_1 N2_1 C2_1 114.8(3)
C1_1 N3_1 C3_1 114.4(3)
C23_1 N4_1 C22_1 114.1(3)
C22_1 N5_1 C24_1 114.1(3)
C23_1 N6_1 C24_1 115.1(3)
N8_1 N7_1 C45_1 110.1(3)
N8_1 N7_1 C46_1 119.4(3)
C45_1 N7_1 C46_1 130.5(3)
N9_1 N8_1 N7_1 107.4(3)
N8_1 N9_1 C44_1 109.9(3)
C49_1 N10_1 N11_1 110.1(3)
C49_1 N10_1 C50_1 129.8(3)
N11_1 N10_1 C50_1 119.9(3)
N12_1 N11_1 N10_1 107.2(3)
N11_1 N12_1 C48_1 108.9(3)
C53B_1 N13_1 N14B_1 115.1(5)
C53B_1 N13_1 C54_1 136.1(5)
N14A_1 N13_1 C54_1 119.0(4)
N14B_1 N13_1 C54_1 108.4(4)
N14A_1 N13_1 C53A_1 103.8(5)
C54_1 N13_1 C53A_1 134.4(4)
N13_1 N14A_1 N15A_1 113.3(5)
C52_1 N15A_1 N14A_1 104.6(6)
N15B_1 N14B_1 N13_1 100.8(5)
N14B_1 N15B_1 C52_1 113.4(5)
N1_1 C1_1 N3_1 125.3(3)
N1_1 C1_1 C10_1 117.9(3)
N3_1 C1_1 C10_1 116.9(3)
N2_1 C2_1 N1_1 124.6(3)
N2_1 C2_1 C16_1 117.3(3)
N1_1 C2_1 C16_1 118.1(3)
N2_1 C3_1 N3_1 125.6(3)
N2_1 C3_1 C4_1 117.3(3)
N3_1 C3_1 C4_1 116.9(3)
C5_1 C4_1 C9_1 118.3(3)
C5_1 C4_1 C3_1 120.4(3)
C9_1 C4_1 C3_1 121.2(3)
C6_1 C5_1 C4_1 121.6(3)
C6_1 C5_1 H5_1 119.2
C4_1 C5_1 H5_1 119.2
C5_1 C6_1 C7_1 118.9(3)
C5_1 C6_1 H6_1 120.5
C7_1 C6_1 H6_1 120.5
C8_1 C7_1 O3_1 115.8(3)
C8_1 C7_1 C6_1 120.5(3)
O3_1 C7_1 C6_1 123.7(3)
C9_1 C8_1 C7_1 119.9(3)
C9_1 C8_1 H8_1 120.1
C7_1 C8_1 H8_1 120.1
C8_1 C9_1 C4_1 120.8(3)
C8_1 C9_1 H9_1 119.6
C4_1 C9_1 H9_1 119.6
C11_1 C10_1 C15_1 118.5(3)
C11_1 C10_1 C1_1 120.3(3)
C15_1 C10_1 C1_1 121.1(3)
C12_1 C11_1 C10_1 120.7(4)
C12_1 C11_1 H11_1 119.7
C10_1 C11_1 H11_1 119.7
C11_1 C12_1 C13_1 120.3(4)
C11_1 C12_1 H12_1 119.9
C13_1 C12_1 H12_1 119.9
O1_1 C13_1 C14_1 115.3(4)
O1_1 C13_1 C12_1 125.3(4)
C14_1 C13_1 C12_1 119.4(4)
C15_1 C14_1 C13_1 120.3(4)
C15_1 C14_1 H14_1 119.9
C13_1 C14_1 H14_1 119.9
C14_1 C15_1 C10_1 120.7(4)
C14_1 C15_1 H15_1 119.6
C10_1 C15_1 H15_1 119.6
C17_1 C16_1 C21_1 118.1(3)
C17_1 C16_1 C2_1 121.7(3)
C21_1 C16_1 C2_1 120.1(3)
C18_1 C17_1 C16_1 121.1(3)
C18_1 C17_1 H17_1 119.4
C16_1 C17_1 H17_1 119.4
C17_1 C18_1 C19_1 119.8(3)
C17_1 C18_1 H18_1 120.1
C19_1 C18_1 H18_1 120.1
O2_1 C19_1 C20_1 125.1(3)
O2_1 C19_1 C18_1 114.8(3)
C20_1 C19_1 C18_1 120.1(3)
C21_1 C20_1 C19_1 119.4(3)
C21_1 C20_1 H20_1 120.3
C19_1 C20_1 H20_1 120.3
C20_1 C21_1 C16_1 121.5(3)
C20_1 C21_1 H21_1 119.3
C16_1 C21_1 H21_1 119.3
N5_1 C22_1 N4_1 125.8(3)
N5_1 C22_1 C37_1 118.2(3)
N4_1 C22_1 C37_1 116.0(3)
N6_1 C23_1 N4_1 125.6(3)
N6_1 C23_1 C31_1 116.9(3)
N4_1 C23_1 C31_1 117.4(3)
N6_1 C24_1 N5_1 125.1(3)
N6_1 C24_1 C25_1 117.0(3)
N5_1 C24_1 C25_1 117.8(3)
C30_1 C25_1 C26_1 119.3(3)
C30_1 C25_1 C24_1 121.2(3)
C26_1 C25_1 C24_1 119.4(3)
C27_1 C26_1 C25_1 119.9(3)
C27_1 C26_1 H26_1 120.0
C25_1 C26_1 H26_1 120.0
C28_1 C27_1 C26_1 121.3(3)
C28_1 C27_1 H27_1 119.4
C26_1 C27_1 H27_1 119.4
C27_1 C28_1 C29_1 118.7(4)
C27_1 C28_1 C54_1 119.9(4)
C29_1 C28_1 C54_1 121.4(4)
C30_1 C29_1 C28_1 120.9(4)
C30_1 C29_1 H29_1 119.6
C28_1 C29_1 H29_1 119.6
C29_1 C30_1 C25_1 119.8(3)
C29_1 C30_1 H30_1 120.1
C25_1 C30_1 H30_1 120.1
C32_1 C31_1 C36_1 118.8(3)
C32_1 C31_1 C23_1 120.5(3)
C36_1 C31_1 C23_1 120.4(3)
C33_1 C32_1 C31_1 120.6(3)
C33_1 C32_1 H32_1 119.7
C31_1 C32_1 H32_1 119.7
C32_1 C33_1 C34_1 120.7(3)
C32_1 C33_1 H33_1 119.6
C34_1 C33_1 H33_1 119.6
C35_1 C34_1 C33_1 118.3(3)
C35_1 C34_1 C50_1 121.1(3)
C33_1 C34_1 C50_1 120.3(3)
C36_1 C35_1 C34_1 120.9(3)
C36_1 C35_1 H35_1 119.5
C34_1 C35_1 H35_1 119.5
C35_1 C36_1 C31_1 120.3(4)
C35_1 C36_1 H36_1 119.9
C31_1 C36_1 H36_1 119.9
C38_1 C37_1 C42_1 119.4(3)
C38_1 C37_1 C22_1 120.7(3)
C42_1 C37_1 C22_1 119.9(3)
C39_1 C38_1 C37_1 119.9(3)
C39_1 C38_1 H38_1 120.1
C37_1 C38_1 H38_1 120.1
C38_1 C39_1 C40_1 120.9(4)
C38_1 C39_1 H39_1 119.6
C40_1 C39_1 H39_1 119.6
C41_1 C40_1 C39_1 118.7(3)
C41_1 C40_1 C46_1 120.3(3)
C39_1 C40_1 C46_1 121.0(4)
C42_1 C41_1 C40_1 120.9(4)
C42_1 C41_1 H41_1 119.6
C40_1 C41_1 H41_1 119.6
C41_1 C42_1 C37_1 120.3(3)
C41_1 C42_1 H42_1 119.8
C37_1 C42_1 H42_1 119.8
O3_1 C43_1 C44_1 111.1(3)
O3_1 C43_1 H43A_1 109.4
C44_1 C43_1 H43A_1 109.4
O3_1 C43_1 H43B_1 109.4
C44_1 C43_1 H43B_1 109.4
H43A_1 C43_1 H43B_1 108.0
N9_1 C44_1 C45_1 107.1(3)
N9_1 C44_1 C43_1 121.1(3)
C45_1 C44_1 C43_1 131.8(3)
N7_1 C45_1 C44_1 105.5(3)
N7_1 C45_1 H45_1 127.2
C44_1 C45_1 H45_1 127.2
N7_1 C46_1 C40_1 112.8(3)
N7_1 C46_1 H46A_1 109.0
C40_1 C46_1 H46A_1 109.0
N7_1 C46_1 H46B_1 109.0
C40_1 C46_1 H46B_1 109.0
H46A_1 C46_1 H46B_1 107.8
O2_1 C47_1 C48_1 112.3(3)
O2_1 C47_1 H47A_1 109.1
C48_1 C47_1 H47A_1 109.1
O2_1 C47_1 H47B_1 109.1
C48_1 C47_1 H47B_1 109.1
H47A_1 C47_1 H47B_1 107.9
N12_1 C48_1 C49_1 108.1(3)
N12_1 C48_1 C47_1 121.0(4)
C49_1 C48_1 C47_1 130.8(4)
N10_1 C49_1 C48_1 105.8(3)
N10_1 C49_1 H49_1 127.1
C48_1 C49_1 H49_1 127.1
N10_1 C50_1 C34_1 110.4(3)
N10_1 C50_1 H50A_1 109.6
C34_1 C50_1 H50A_1 109.6
N10_1 C50_1 H50B_1 109.6
C34_1 C50_1 H50B_1 109.6
H50A_1 C50_1 H50B_1 108.1
O1_1 C51_1 C52_1 110.7(3)
O1_1 C51_1 H51A_1 109.5
C52_1 C51_1 H51A_1 109.5
O1_1 C51_1 H51B_1 109.5
C52_1 C51_1 H51B_1 109.5
H51A_1 C51_1 H51B_1 108.1
N15A_1 C52_1 C53A_1 118.0(6)
N15B_1 C52_1 C53B_1 97.6(5)
N15A_1 C52_1 C51_1 111.2(5)
C53A_1 C52_1 C51_1 129.0(5)
N15B_1 C52_1 C51_1 116.0(4)
C53B_1 C52_1 C51_1 146.3(5)
C52_1 C53A_1 N13_1 98.5(5)
C52_1 C53A_1 H53A_1 130.7
N13_1 C53A_1 H53A_1 130.7
N13_1 C53B_1 C52_1 109.0(7)
N13_1 C53B_1 H53B_1 125.5
C52_1 C53B_1 H53B_1 125.5
N13_1 C54_1 C28_1 112.2(3)
N13_1 C54_1 H54A_1 109.2
C28_1 C54_1 H54A_1 109.2
N13_1 C54_1 H54B_1 109.2
C28_1 C54_1 H54B_1 109.2
H54A_1 C54_1 H54B_1 107.9
C2A_2 C1A_2 C6A_2 115.1(8)
C2A_2 C1A_2 C10A_2 123.5(8)
C6A_2 C1A_2 C10A_2 121.5(7)
C1A_2 C2A_2 C3A_2 125.2(10)
C1A_2 C2A_2 H2A_2 117.4
C3A_2 C2A_2 H2A_2 117.4
C4A_2 C3A_2 C2A_2 117.7(10)
C4A_2 C3A_2 H3A_2 121.1
C2A_2 C3A_2 H3A_2 121.1
C3A_2 C4A_2 C5A_2 124.3(10)
C3A_2 C4A_2 H4A_2 117.9
C5A_2 C4A_2 H4A_2 117.9
C4A_2 C5A_2 C22A_2 123.8(9)
C4A_2 C5A_2 C6A_2 114.1(9)
C22A_2 C5A_2 C6A_2 122.0(8)
C1A_2 C6A_2 C7A_2 120.3(8)
C1A_2 C6A_2 C5A_2 123.6(8)
C7A_2 C6A_2 C5A_2 116.0(8)
C8A_2 C7A_2 C6A_2 121.1(8)
C8A_2 C7A_2 C20A_2 117.2(8)
C6A_2 C7A_2 C20A_2 121.7(9)
C7A_2 C8A_2 C17A_2 128.0(8)
C7A_2 C8A_2 C9A_2 119.0(8)
C17A_2 C8A_2 C9A_2 113.0(8)
C14A_2 C9A_2 C10A_2 119.3(8)
C14A_2 C9A_2 C8A_2 120.9(8)
C10A_2 C9A_2 C8A_2 119.6(8)
C11A_2 C10A_2 C1A_2 124.8(9)
C11A_2 C10A_2 C9A_2 116.7(9)
C1A_2 C10A_2 C9A_2 118.5(8)
C12A_2 C11A_2 C10A_2 122.8(10)
C12A_2 C11A_2 H11A_2 118.6
C10A_2 C11A_2 H11A_2 118.6
C11A_2 C12A_2 C13A_2 120.3(10)
C11A_2 C12A_2 H12A_2 119.8
C13A_2 C12A_2 H12A_2 119.8
C14A_2 C13A_2 C12A_2 119.2(10)
C14A_2 C13A_2 H13A_2 120.4
C12A_2 C13A_2 H13A_2 120.4
C13A_2 C14A_2 C9A_2 121.2(9)
C13A_2 C14A_2 C15A_2 119.5(9)
C9A_2 C14A_2 C15A_2 119.3(9)
C16A_2 C15A_2 C14A_2 124.5(10)
C16A_2 C15A_2 H15A_2 117.7
C14A_2 C15A_2 H15A_2 117.7
C15A_2 C16A_2 C17A_2 113.7(9)
C15A_2 C16A_2 H16A_2 123.1
C17A_2 C16A_2 H16A_2 123.1
C18A_2 C17A_2 C16A_2 116.8(9)
C18A_2 C17A_2 C8A_2 115.0(9)
C16A_2 C17A_2 C8A_2 127.5(9)
C17A_2 C18A_2 C19A_2 113.8(10)
C17A_2 C18A_2 H18A_2 123.1
C19A_2 C18A_2 H18A_2 123.1
C18A_2 C19A_2 C20A_2 136.1(11)
C18A_2 C19A_2 H19A_2 111.9
C20A_2 C19A_2 H19A_2 111.9
C19A_2 C20A_2 C21A_2 131.3(11)
C19A_2 C20A_2 C7A_2 108.7(9)
C21A_2 C20A_2 C7A_2 119.0(9)
C22A_2 C21A_2 C20A_2 122.7(10)
C22A_2 C21A_2 H21A_2 118.7
C20A_2 C21A_2 H21A_2 118.7
C21A_2 C22A_2 C5A_2 118.4(9)
C21A_2 C22A_2 H22A_2 120.8
C5A_2 C22A_2 H22A_2 120.8
C2B_2 C1B_2 C10B_2 123.2
C2B_2 C1B_2 C6B_2 117.5
C10B_2 C1B_2 C6B_2 119.3
C1B_2 C2B_2 C3B_2 119.0
C1B_2 C2B_2 H2B_2 120.5
C3B_2 C2B_2 H2B_2 120.5
C4B_2 C3B_2 C2B_2 118.6
C4B_2 C3B_2 H3B_2 120.7
C2B_2 C3B_2 H3B_2 120.7
C3B_2 C4B_2 C5B_2 128.1
C3B_2 C4B_2 H4B_2 116.0
C5B_2 C4B_2 H4B_2 116.0
C4B_2 C5B_2 C6B_2 112.7
C4B_2 C5B_2 C22B_2 116.9
C6B_2 C5B_2 C22B_2 129.3
C7B_2 C6B_2 C5B_2 119.7
C7B_2 C6B_2 C1B_2 116.2
C5B_2 C6B_2 C1B_2 124.1
C6B_2 C7B_2 C20B_2 118.2
C6B_2 C7B_2 C8B_2 125.3
C20B_2 C7B_2 C8B_2 116.3
C9B_2 C8B_2 C7B_2 118.6
C9B_2 C8B_2 C17B_2 116.8
C7B_2 C8B_2 C17B_2 124.6
C10B_2 C9B_2 C8B_2 119.4
C10B_2 C9B_2 C14B_2 120.9
C8B_2 C9B_2 C14B_2 119.7
C9B_2 C10B_2 C11B_2 117.8
C9B_2 C10B_2 C1B_2 121.1
C11B_2 C10B_2 C1B_2 121.1
C12B_2 C11B_2 C10B_2 120.2
C12B_2 C11B_2 H11B_2 119.9
C10B_2 C11B_2 H11B_2 119.9
C11B_2 C12B_2 C13B_2 123.5
C11B_2 C12B_2 H12B_2 118.3
C13B_2 C12B_2 H12B_2 118.3
C14B_2 C13B_2 C12B_2 117.2
C14B_2 C13B_2 H13B_2 121.4
C12B_2 C13B_2 H13B_2 121.4
C13B_2 C14B_2 C15B_2 118.5
C13B_2 C14B_2 C9B_2 120.4
C15B_2 C14B_2 C9B_2 120.9
C16B_2 C15B_2 C14B_2 121.7
C16B_2 C15B_2 H15B_2 119.2
C14B_2 C15B_2 H15B_2 119.2
C15B_2 C16B_2 C17B_2 119.6
C15B_2 C16B_2 H16B_2 120.2
C17B_2 C16B_2 H16B_2 120.2
C18B_2 C17B_2 C16B_2 124.9
C18B_2 C17B_2 C8B_2 113.9
C16B_2 C17B_2 C8B_2 121.2
C20B_2 C19B_2 C18B_2 114.7
C20B_2 C19B_2 H19B_2 122.7
C18B_2 C19B_2 H19B_2 122.6
C17B_2 C18B_2 C19B_2 125.9
C17B_2 C18B_2 H18B_2 117.1
C19B_2 C18B_2 H18B_2 117.1
C21B_2 C20B_2 C7B_2 116.8
C21B_2 C20B_2 C19B_2 119.2
C7B_2 C20B_2 C19B_2 123.4
C22B_2 C21B_2 C20B_2 132.8
C22B_2 C21B_2 H21B_2 113.6
C20B_2 C21B_2 H21B_2 113.6
C21B_2 C22B_2 C5B_2 102.0
C21B_2 C22B_2 H22B_2 129.0
C5B_2 C22B_2 H22B_2 129.0
C2A_3 C1A_3 Cl1A_3 109.6(11)
C2A_3 C1A_3 H1AA_3 109.7
Cl1A_3 C1A_3 H1AA_3 109.7
C2A_3 C1A_3 H1AB_3 109.7
Cl1A_3 C1A_3 H1AB_3 109.7
H1AA_3 C1A_3 H1AB_3 108.2
C1A_3 C2A_3 Cl2A_3 120.8(11)
C1A_3 C2A_3 H2AA_3 107.1
Cl2A_3 C2A_3 H2AA_3 107.1
C1A_3 C2A_3 H2AB_3 107.1
Cl2A_3 C2A_3 H2AB_3 107.1
H2AA_3 C2A_3 H2AB_3 106.8
C2B_3 C1B_3 Cl1B_3 114.9(8)
C2B_3 C1B_3 H1BA_3 108.5
Cl1B_3 C1B_3 H1BA_3 108.5
C2B_3 C1B_3 H1BB_3 108.5
Cl1B_3 C1B_3 H1BB_3 108.5
H1BA_3 C1B_3 H1BB_3 107.5
C1B_3 C2B_3 Cl2B_3 122.7(10)
C1B_3 C2B_3 H2BA_3 106.7
Cl2B_3 C2B_3 H2BA_3 106.7
C1B_3 C2B_3 H2BB_3 106.7
Cl2B_3 C2B_3 H2BB_3 106.7
H2BA_3 C2B_3 H2BB_3 106.6
C2A_4 C1A_4 Cl1A_4 113.2(11)
C2A_4 C1A_4 H1AA_4 108.9
Cl1A_4 C1A_4 H1AA_4 108.9
C2A_4 C1A_4 H1AB_4 108.9
Cl1A_4 C1A_4 H1AB_4 108.9
H1AA_4 C1A_4 H1AB_4 107.8
C1A_4 C2A_4 Cl2A_4 114.2(11)
C1A_4 C2A_4 H2AA_4 108.7
Cl2A_4 C2A_4 H2AA_4 108.7
C1A_4 C2A_4 H2AB_4 108.7
Cl2A_4 C2A_4 H2AB_4 108.7
H2AA_4 C2A_4 H2AB_4 107.6
C2B_4 C1B_4 Cl1B_4 113.8(7)
C2B_4 C1B_4 H1BA_4 108.8
Cl1B_4 C1B_4 H1BA_4 108.8
C2B_4 C1B_4 H1BB_4 108.8
Cl1B_4 C1B_4 H1BB_4 108.8
H1BA_4 C1B_4 H1BB_4 107.7
C1B_4 C2B_4 Cl2B_4 110.2(7)
C1B_4 C2B_4 H2BA_4 109.6
Cl2B_4 C2B_4 H2BA_4 109.6
C1B_4 C2B_4 H2BB_4 109.6
Cl2B_4 C2B_4 H2BB_4 109.6
H2BA_4 C2B_4 H2BB_4 108.1
C2A_5 C1A_5 Cl1A_5 122.1(14)
C2A_5 C1A_5 H1AA_5 106.8
Cl1A_5 C1A_5 H1AA_5 106.8
C2A_5 C1A_5 H1AB_5 106.8
Cl1A_5 C1A_5 H1AB_5 106.8
H1AA_5 C1A_5 H1AB_5 106.6
C1A_5 C2A_5 Cl2A_5 127.3(15)
C1A_5 C2A_5 H2AA_5 105.5
Cl2A_5 C2A_5 H2AA_5 105.5
C1A_5 C2A_5 H2AB_5 105.5
Cl2A_5 C2A_5 H2AB_5 105.5
H2AA_5 C2A_5 H2AB_5 106.1
C2B_5 C1B_5 Cl1B_5 113.7(11)
C2B_5 C1B_5 H1BA_5 108.8
Cl1B_5 C1B_5 H1BA_5 108.8
C2B_5 C1B_5 H1BB_5 108.8
Cl1B_5 C1B_5 H1BB_5 108.8
H1BA_5 C1B_5 H1BB_5 107.7
C1B_5 C2B_5 Cl2B_5 116.1(11)
C1B_5 C2B_5 H2BA_5 108.3
Cl2B_5 C2B_5 H2BA_5 108.3
C1B_5 C2B_5 H2BB_5 108.3
Cl2B_5 C2B_5 H2BB_5 108.3
H2BA_5 C2B_5 H2BB_5 107.4
C2C_5 C1C_5 Cl1C_5 116.9(17)
C2C_5 C1C_5 H1CA_5 108.1
Cl1C_5 C1C_5 H1CA_5 108.1
C2C_5 C1C_5 H1CB_5 108.1
Cl1C_5 C1C_5 H1CB_5 108.1
H1CA_5 C1C_5 H1CB_5 107.3
C1C_5 C2C_5 Cl2C_5 114.2(16)
C1C_5 C2C_5 H2CA_5 108.7
Cl2C_5 C2C_5 H2CA_5 108.7
C1C_5 C2C_5 H2CB_5 108.7
Cl2C_5 C2C_5 H2CB_5 108.7
H2CA_5 C2C_5 H2CB_5 107.6

loop_
_geom_bond_atom_site_label_1
_geom_bond_atom_site_label_2
_geom_bond_distance
O1_1 C13_1 1.382(4)
O1_1 C51_1 1.439(6)
O2_1 C19_1 1.379(4)
O2_1 C47_1 1.444(4)
O3_1 C7_1 1.389(4)
O3_1 C43_1 1.456(4)
N1_1 C1_1 1.338(4)
N1_1 C2_1 1.354(4)
N2_1 C3_1 1.342(4)
N2_1 C2_1 1.346(4)
N3_1 C1_1 1.345(4)
N3_1 C3_1 1.351(4)
N4_1 C23_1 1.344(4)
N4_1 C22_1 1.345(4)
N5_1 C22_1 1.344(4)
N5_1 C24_1 1.348(4)
N6_1 C23_1 1.330(4)
N6_1 C24_1 1.343(4)
N7_1 N8_1 1.349(4)
N7_1 C45_1 1.359(4)
N7_1 C46_1 1.473(4)
N8_1 N9_1 1.314(4)
N9_1 C44_1 1.365(4)
N10_1 C49_1 1.348(4)
N10_1 N11_1 1.352(4)
N10_1 C50_1 1.460(5)
N11_1 N12_1 1.327(4)
N12_1 C48_1 1.360(5)
N13_1 C53B_1 1.201(8)
N13_1 N14A_1 1.301(7)
N13_1 N14B_1 1.395(6)
N13_1 C54_1 1.473(5)
N13_1 C53A_1 1.518(8)
N14A_1 N15A_1 1.343(8)
N15A_1 C52_1 1.244(7)
N14B_1 N15B_1 1.337(8)
N15B_1 C52_1 1.439(7)
C1_1 C10_1 1.489(5)
C2_1 C16_1 1.483(5)
C3_1 C4_1 1.487(4)
C4_1 C5_1 1.394(5)
C4_1 C9_1 1.402(5)
C5_1 C6_1 1.383(5)
C5_1 H5_1 0.9300
C6_1 C7_1 1.397(5)
C6_1 H6_1 0.9300
C7_1 C8_1 1.387(5)
C8_1 C9_1 1.381(5)
C8_1 H8_1 0.9300
C9_1 H9_1 0.9300
C10_1 C11_1 1.397(5)
C10_1 C15_1 1.401(5)
C11_1 C12_1 1.386(5)
C11_1 H11_1 0.9300
C12_1 C13_1 1.394(6)
C12_1 H12_1 0.9300
C13_1 C14_1 1.391(6)
C14_1 C15_1 1.384(5)
C14_1 H14_1 0.9300
C15_1 H15_1 0.9300
C16_1 C17_1 1.394(5)
C16_1 C21_1 1.403(5)
C17_1 C18_1 1.382(5)
C17_1 H17_1 0.9300
C18_1 C19_1 1.400(5)
C18_1 H18_1 0.9300
C19_1 C20_1 1.387(5)
C20_1 C21_1 1.386(5)
C20_1 H20_1 0.9300
C21_1 H21_1 0.9300
C22_1 C37_1 1.499(5)
C23_1 C31_1 1.505(5)
C24_1 C25_1 1.495(5)
C25_1 C30_1 1.393(5)
C25_1 C26_1 1.397(5)
C26_1 C27_1 1.384(5)
C26_1 H26_1 0.9300
C27_1 C28_1 1.376(5)
C27_1 H27_1 0.9300
C28_1 C29_1 1.399(5)
C28_1 C54_1 1.517(5)
C29_1 C30_1 1.384(5)
C29_1 H29_1 0.9300
C30_1 H30_1 0.9300
C31_1 C32_1 1.396(5)
C31_1 C36_1 1.397(5)
C32_1 C33_1 1.372(5)
C32_1 H32_1 0.9300
C33_1 C34_1 1.404(5)
C33_1 H33_1 0.9300
C34_1 C35_1 1.393(5)
C34_1 C50_1 1.510(5)
C35_1 C36_1 1.380(5)
C35_1 H35_1 0.9300
C36_1 H36_1 0.9300
C37_1 C38_1 1.396(5)
C37_1 C42_1 1.401(5)
C38_1 C39_1 1.390(5)
C38_1 H38_1 0.9300
C39_1 C40_1 1.399(5)
C39_1 H39_1 0.9300
C40_1 C41_1 1.395(5)
C40_1 C46_1 1.515(5)
C41_1 C42_1 1.381(5)
C41_1 H41_1 0.9300
C42_1 H42_1 0.9300
C43_1 C44_1 1.482(5)
C43_1 H43A_1 0.9700
C43_1 H43B_1 0.9700
C44_1 C45_1 1.381(5)
C45_1 H45_1 0.9300
C46_1 H46A_1 0.9700
C46_1 H46B_1 0.9700
C47_1 C48_1 1.493(5)
C47_1 H47A_1 0.9700
C47_1 H47B_1 0.9700
C48_1 C49_1 1.369(5)
C49_1 H49_1 0.9300
C50_1 H50A_1 0.9700
C50_1 H50B_1 0.9700
C51_1 C52_1 1.486(6)
C51_1 H51A_1 0.9700
C51_1 H51B_1 0.9700
C52_1 C53A_1 1.344(7)
C52_1 C53B_1 1.460(9)
C53A_1 H53A_1 0.9300
C53B_1 H53B_1 0.9300
C54_1 H54A_1 0.9700
C54_1 H54B_1 0.9700
C1A_2 C2A_2 1.372(9)
C1A_2 C6A_2 1.418(9)
C1A_2 C10A_2 1.424(10)
C2A_2 C3A_2 1.382(10)
C2A_2 H2A_2 0.9300
C3A_2 C4A_2 1.370(10)
C3A_2 H3A_2 0.9300
C4A_2 C5A_2 1.403(10)
C4A_2 H4A_2 0.9300
C5A_2 C22A_2 1.437(10)
C5A_2 C6A_2 1.453(10)
C6A_2 C7A_2 1.427(9)
C7A_2 C8A_2 1.401(10)
C7A_2 C20A_2 1.439(10)
C8A_2 C17A_2 1.448(9)
C8A_2 C9A_2 1.484(10)
C9A_2 C14A_2 1.424(10)
C9A_2 C10A_2 1.454(10)
C10A_2 C11A_2 1.395(9)
C11A_2 C12A_2 1.392(10)
C11A_2 H11A_2 0.9300
C12A_2 C13A_2 1.398(10)
C12A_2 H12A_2 0.9300
C13A_2 C14A_2 1.384(9)
C13A_2 H13A_2 0.9300
C14A_2 C15A_2 1.426(10)
C15A_2 C16A_2 1.402(10)
C15A_2 H15A_2 0.9300
C16A_2 C17A_2 1.427(10)
C16A_2 H16A_2 0.9300
C17A_2 C18A_2 1.367(10)
C18A_2 C19A_2 1.372(10)
C18A_2 H18A_2 0.9300
C19A_2 C20A_2 1.396(10)
C19A_2 H19A_2 0.9300
C20A_2 C21A_2 1.400(10)
C21A_2 C22A_2 1.380(10)
C21A_2 H21A_2 0.9300
C22A_2 H22A_2 0.9300
C1B_2 C2B_2 1.4293
C1B_2 C10B_2 1.4749
C1B_2 C6B_2 1.4922
C2B_2 C3B_2 1.4301
C2B_2 H2B_2 0.9300
C3B_2 C4B_2 1.3864
C3B_2 H3B_2 0.9300
C4B_2 C5B_2 1.4061
C4B_2 H4B_2 0.9300
C5B_2 C6B_2 1.4085
C5B_2 C22B_2 1.5219
C6B_2 C7B_2 1.3623
C7B_2 C20B_2 1.4408
C7B_2 C8B_2 1.4595
C8B_2 C9B_2 1.4282
C8B_2 C17B_2 1.4669
C9B_2 C10B_2 1.4066
C9B_2 C14B_2 1.4449
C10B_2 C11B_2 1.4102
C11B_2 C12B_2 1.3917
C11B_2 H11B_2 0.9300
C12B_2 C13B_2 1.3998
C12B_2 H12B_2 0.9300
C13B_2 C14B_2 1.3965
C13B_2 H13B_2 0.9300
C14B_2 C15B_2 1.4177
C15B_2 C16B_2 1.3412
C15B_2 H15B_2 0.9300
C16B_2 C17B_2 1.4591
C16B_2 H16B_2 0.9300
C17B_2 C18B_2 1.4489
C19B_2 C20B_2 1.4630
C19B_2 C18B_2 1.4665
C19B_2 H19B_2 0.9300
C18B_2 H18B_2 0.9300
C20B_2 C21B_2 1.4356
C21B_2 C22B_2 1.4057
C21B_2 H21B_2 0.9300
C22B_2 H22B_2 0.9300
Cl1A_3 C1A_3 1.824(12)
Cl2A_3 C2A_3 1.775(11)
C1A_3 C2A_3 1.325(14)
C1A_3 H1AA_3 0.9700
C1A_3 H1AB_3 0.9700
C2A_3 H2AA_3 0.9700
C2A_3 H2AB_3 0.9700
Cl1B_3 C1B_3 1.804(9)
Cl2B_3 C2B_3 1.689(10)
C1B_3 C2B_3 1.353(11)
C1B_3 H1BA_3 0.9700
C1B_3 H1BB_3 0.9700
C2B_3 H2BA_3 0.9700
C2B_3 H2BB_3 0.9700
Cl1A_4 C1A_4 1.752(12)
Cl2A_4 C2A_4 1.757(11)
C1A_4 C2A_4 1.431(14)
C1A_4 H1AA_4 0.9700
C1A_4 H1AB_4 0.9700
C2A_4 H2AA_4 0.9700
C2A_4 H2AB_4 0.9700
Cl1B_4 C1B_4 1.753(11)
Cl2B_4 C2B_4 1.771(7)
C1B_4 C2B_4 1.482(11)
C1B_4 H1BA_4 0.9700
C1B_4 H1BB_4 0.9700
C2B_4 H2BA_4 0.9700
C2B_4 H2BB_4 0.9700
Cl1A_5 C1A_5 1.761(14)
Cl2A_5 C2A_5 1.785(14)
C1A_5 C2A_5 1.351(14)
C1A_5 H1AA_5 0.9700
C1A_5 H1AB_5 0.9700
C2A_5 H2AA_5 0.9700
C2A_5 H2AB_5 0.9700
Cl1B_5 C1B_5 1.868(10)
Cl2B_5 C2B_5 1.803(13)
C1B_5 C2B_5 1.394(12)
C1B_5 H1BA_5 0.9700
C1B_5 H1BB_5 0.9700
C2B_5 H2BA_5 0.9700
C2B_5 H2BB_5 0.9700
Cl1C_5 C1C_5 1.799(15)
Cl2C_5 C2C_5 1.790(14)
C1C_5 C2C_5 1.367(15)
C1C_5 H1CA_5 0.9700
C1C_5 H1CB_5 0.9700
C2C_5 H2CA_5 0.9700
C2C_5 H2CB_5 0.9700

loop_
_geom_torsion_atom_site_label_1
_geom_torsion_atom_site_label_2
_geom_torsion_atom_site_label_3
_geom_torsion_atom_site_label_4
_geom_torsion
C45_1 N7_1 N8_1 N9_1 0.4(4)
C46_1 N7_1 N8_1 N9_1 -179.6(3)
N7_1 N8_1 N9_1 C44_1 0.0(4)
C49_1 N10_1 N11_1 N12_1 -0.2(4)
C50_1 N10_1 N11_1 N12_1 176.5(3)
N10_1 N11_1 N12_1 C48_1 0.2(4)
C54_1 N13_1 N14A_1 N15A_1 -173.0(5)
C53A_1 N13_1 N14A_1 N15A_1 -9.3(7)
N13_1 N14A_1 N15A_1 C52_1 2.2(8)
C53B_1 N13_1 N14B_1 N15B_1 -12.3(8)
C54_1 N13_1 N14B_1 N15B_1 173.8(5)
N13_1 N14B_1 N15B_1 C52_1 -2.0(7)
C2_1 N1_1 C1_1 N3_1 2.3(5)
C2_1 N1_1 C1_1 C10_1 -175.4(3)
C3_1 N3_1 C1_1 N1_1 -2.0(5)
C3_1 N3_1 C1_1 C10_1 175.8(3)
C3_1 N2_1 C2_1 N1_1 0.9(5)
C3_1 N2_1 C2_1 C16_1 -177.4(3)
C1_1 N1_1 C2_1 N2_1 -1.7(5)
C1_1 N1_1 C2_1 C16_1 176.5(3)
C2_1 N2_1 C3_1 N3_1 -0.5(5)
C2_1 N2_1 C3_1 C4_1 176.4(3)
C1_1 N3_1 C3_1 N2_1 1.0(5)
C1_1 N3_1 C3_1 C4_1 -175.9(3)
N2_1 C3_1 C4_1 C5_1 1.7(5)
N3_1 C3_1 C4_1 C5_1 178.8(3)
N2_1 C3_1 C4_1 C9_1 -173.6(3)
N3_1 C3_1 C4_1 C9_1 3.5(5)
C9_1 C4_1 C5_1 C6_1 2.2(5)
C3_1 C4_1 C5_1 C6_1 -173.2(3)
C4_1 C5_1 C6_1 C7_1 0.1(5)
C43_1 O3_1 C7_1 C8_1 154.8(3)
C43_1 O3_1 C7_1 C6_1 -28.4(5)
C5_1 C6_1 C7_1 C8_1 -2.7(5)
C5_1 C6_1 C7_1 O3_1 -179.4(3)
O3_1 C7_1 C8_1 C9_1 179.9(3)
C6_1 C7_1 C8_1 C9_1 2.9(5)
C7_1 C8_1 C9_1 C4_1 -0.5(5)
C5_1 C4_1 C9_1 C8_1 -2.0(5)
C3_1 C4_1 C9_1 C8_1 173.4(3)
N1_1 C1_1 C10_1 C11_1 8.9(5)
N3_1 C1_1 C10_1 C11_1 -169.1(3)
N1_1 C1_1 C10_1 C15_1 -175.6(3)
N3_1 C1_1 C10_1 C15_1 6.5(5)
C15_1 C10_1 C11_1 C12_1 -2.0(5)
C1_1 C10_1 C11_1 C12_1 173.6(3)
C10_1 C11_1 C12_1 C13_1 -1.1(6)
C51_1 O1_1 C13_1 C14_1 -165.1(3)
C51_1 O1_1 C13_1 C12_1 16.5(5)
C11_1 C12_1 C13_1 O1_1 -177.5(3)
C11_1 C12_1 C13_1 C14_1 4.2(6)
O1_1 C13_1 C14_1 C15_1 177.4(3)
C12_1 C13_1 C14_1 C15_1 -4.2(6)
C13_1 C14_1 C15_1 C10_1 1.1(5)
C11_1 C10_1 C15_1 C14_1 2.0(5)
C1_1 C10_1 C15_1 C14_1 -173.6(3)
N2_1 C2_1 C16_1 C17_1 -4.8(5)
N1_1 C2_1 C16_1 C17_1 176.9(3)
N2_1 C2_1 C16_1 C21_1 172.5(3)
N1_1 C2_1 C16_1 C21_1 -5.9(5)
C21_1 C16_1 C17_1 C18_1 0.7(5)
C2_1 C16_1 C17_1 C18_1 178.0(3)
C16_1 C17_1 C18_1 C19_1 -0.8(5)
C47_1 O2_1 C19_1 C20_1 -2.8(5)
C47_1 O2_1 C19_1 C18_1 176.2(3)
C17_1 C18_1 C19_1 O2_1 -178.8(3)
C17_1 C18_1 C19_1 C20_1 0.2(5)
O2_1 C19_1 C20_1 C21_1 179.4(3)
C18_1 C19_1 C20_1 C21_1 0.5(6)
C19_1 C20_1 C21_1 C16_1 -0.6(6)
C17_1 C16_1 C21_1 C20_1 0.0(5)
C2_1 C16_1 C21_1 C20_1 -177.3(3)
C24_1 N5_1 C22_1 N4_1 2.7(5)
C24_1 N5_1 C22_1 C37_1 -179.6(3)
C23_1 N4_1 C22_1 N5_1 0.7(5)
C23_1 N4_1 C22_1 C37_1 -177.0(3)
C24_1 N6_1 C23_1 N4_1 3.4(5)
C24_1 N6_1 C23_1 C31_1 -172.7(3)
C22_1 N4_1 C23_1 N6_1 -4.1(5)
C22_1 N4_1 C23_1 C31_1 172.1(3)
C23_1 N6_1 C24_1 N5_1 0.7(5)
C23_1 N6_1 C24_1 C25_1 176.2(3)
C22_1 N5_1 C24_1 N6_1 -3.5(5)
C22_1 N5_1 C24_1 C25_1 -179.0(3)
N6_1 C24_1 C25_1 C30_1 -174.5(3)
N5_1 C24_1 C25_1 C30_1 1.3(5)
N6_1 C24_1 C25_1 C26_1 3.2(5)
N5_1 C24_1 C25_1 C26_1 179.1(3)
C30_1 C25_1 C26_1 C27_1 1.5(5)
C24_1 C25_1 C26_1 C27_1 -176.3(3)
C25_1 C26_1 C27_1 C28_1 0.1(5)
C26_1 C27_1 C28_1 C29_1 -1.7(6)
C26_1 C27_1 C28_1 C54_1 177.0(3)
C27_1 C28_1 C29_1 C30_1 1.8(6)
C54_1 C28_1 C29_1 C30_1 -176.9(4)
C28_1 C29_1 C30_1 C25_1 -0.2(6)
C26_1 C25_1 C30_1 C29_1 -1.5(5)
C24_1 C25_1 C30_1 C29_1 176.3(3)
N6_1 C23_1 C31_1 C32_1 171.8(3)
N4_1 C23_1 C31_1 C32_1 -4.7(5)
N6_1 C23_1 C31_1 C36_1 -2.6(5)
N4_1 C23_1 C31_1 C36_1 -179.1(3)
C36_1 C31_1 C32_1 C33_1 4.5(6)
C23_1 C31_1 C32_1 C33_1 -170.0(4)
C31_1 C32_1 C33_1 C34_1 -0.5(6)
C32_1 C33_1 C34_1 C35_1 -3.9(6)
C32_1 C33_1 C34_1 C50_1 170.5(4)
C33_1 C34_1 C35_1 C36_1 4.3(6)
C50_1 C34_1 C35_1 C36_1 -170.0(4)
C34_1 C35_1 C36_1 C31_1 -0.3(6)
C32_1 C31_1 C36_1 C35_1 -4.1(6)
C23_1 C31_1 C36_1 C35_1 170.4(4)
N5_1 C22_1 C37_1 C38_1 3.1(5)
N4_1 C22_1 C37_1 C38_1 -179.0(3)
N5_1 C22_1 C37_1 C42_1 -173.2(3)
N4_1 C22_1 C37_1 C42_1 4.7(5)
C42_1 C37_1 C38_1 C39_1 -0.3(5)
C22_1 C37_1 C38_1 C39_1 -176.6(3)
C37_1 C38_1 C39_1 C40_1 1.5(5)
C38_1 C39_1 C40_1 C41_1 -2.4(5)
C38_1 C39_1 C40_1 C46_1 -179.7(3)
C39_1 C40_1 C41_1 C42_1 2.1(5)
C46_1 C40_1 C41_1 C42_1 179.5(3)
C40_1 C41_1 C42_1 C37_1 -1.0(5)
C38_1 C37_1 C42_1 C41_1 0.1(5)
C22_1 C37_1 C42_1 C41_1 176.4(3)
C7_1 O3_1 C43_1 C44_1 -76.8(4)
N8_1 N9_1 C44_1 C45_1 -0.3(4)
N8_1 N9_1 C44_1 C43_1 -178.8(3)
O3_1 C43_1 C44_1 N9_1 -69.0(4)
O3_1 C43_1 C44_1 C45_1 112.9(4)
N8_1 N7_1 C45_1 C44_1 -0.5(4)
C46_1 N7_1 C45_1 C44_1 179.5(3)
N9_1 C44_1 C45_1 N7_1 0.5(4)
C43_1 C44_1 C45_1 N7_1 178.8(3)
N8_1 N7_1 C46_1 C40_1 104.1(4)
C45_1 N7_1 C46_1 C40_1 -75.9(5)
C41_1 C40_1 C46_1 N7_1 116.0(4)
C39_1 C40_1 C46_1 N7_1 -66.7(5)
C19_1 O2_1 C47_1 C48_1 -75.8(4)
N11_1 N12_1 C48_1 C49_1 -0.2(4)
N11_1 N12_1 C48_1 C47_1 176.4(3)
O2_1 C47_1 C48_1 N12_1 131.1(4)
O2_1 C47_1 C48_1 C49_1 -53.2(5)
N11_1 N10_1 C49_1 C48_1 0.1(4)
C50_1 N10_1 C49_1 C48_1 -176.2(3)
N12_1 C48_1 C49_1 N10_1 0.0(4)
C47_1 C48_1 C49_1 N10_1 -176.1(3)
C49_1 N10_1 C50_1 C34_1 91.3(4)
N11_1 N10_1 C50_1 C34_1 -84.7(4)
C35_1 C34_1 C50_1 N10_1 85.2(4)
C33_1 C34_1 C50_1 N10_1 -89.0(4)
C13_1 O1_1 C51_1 C52_1 88.9(4)
N14A_1 N15A_1 C52_1 C53A_1 7.7(8)
N14A_1 N15A_1 C52_1 C51_1 173.7(5)
N14B_1 N15B_1 C52_1 C53B_1 12.1(7)
N14B_1 N15B_1 C52_1 C51_1 -171.0(5)
O1_1 C51_1 C52_1 N15A_1 -160.8(5)
O1_1 C51_1 C52_1 C53A_1 3.4(7)
O1_1 C51_1 C52_1 N15B_1 99.1(5)
O1_1 C51_1 C52_1 C53B_1 -86.6(10)
N15A_1 C52_1 C53A_1 N13_1 -12.5(7)
C51_1 C52_1 C53A_1 N13_1 -175.7(4)
N14A_1 N13_1 C53A_1 C52_1 12.0(6)
C54_1 N13_1 C53A_1 C52_1 171.9(4)
N14B_1 N13_1 C53B_1 C52_1 21.1(9)
C54_1 N13_1 C53B_1 C52_1 -167.3(5)
N15B_1 C52_1 C53B_1 N13_1 -19.3(8)
C51_1 C52_1 C53B_1 N13_1 165.8(6)
C53B_1 N13_1 C54_1 C28_1 22.5(10)
N14A_1 N13_1 C54_1 C28_1 90.8(6)
N14B_1 N13_1 C54_1 C28_1 -165.4(4)
C53A_1 N13_1 C54_1 C28_1 -66.7(7)
C27_1 C28_1 C54_1 N13_1 -78.7(5)
C29_1 C28_1 C54_1 N13_1 99.9(5)
C6A_2 C1A_2 C2A_2 C3A_2 1.7(12)
C10A_2 C1A_2 C2A_2 C3A_2 -178.4(8)
C1A_2 C2A_2 C3A_2 C4A_2 -1.9(13)
C2A_2 C3A_2 C4A_2 C5A_2 1.3(14)
C3A_2 C4A_2 C5A_2 C22A_2 -177.4(9)
C3A_2 C4A_2 C5A_2 C6A_2 -0.6(14)
C2A_2 C1A_2 C6A_2 C7A_2 -178.0(7)
C10A_2 C1A_2 C6A_2 C7A_2 2.1(13)
C2A_2 C1A_2 C6A_2 C5A_2 -0.9(12)
C10A_2 C1A_2 C6A_2 C5A_2 179.2(8)
C4A_2 C5A_2 C6A_2 C1A_2 0.4(14)
C22A_2 C5A_2 C6A_2 C1A_2 177.3(9)
C4A_2 C5A_2 C6A_2 C7A_2 177.6(8)
C22A_2 C5A_2 C6A_2 C7A_2 -5.6(14)
C1A_2 C6A_2 C7A_2 C8A_2 -3.5(13)
C5A_2 C6A_2 C7A_2 C8A_2 179.3(9)
C1A_2 C6A_2 C7A_2 C20A_2 -179.6(8)
C5A_2 C6A_2 C7A_2 C20A_2 3.1(13)
C6A_2 C7A_2 C8A_2 C17A_2 -173.4(9)
C20A_2 C7A_2 C8A_2 C17A_2 2.9(15)
C6A_2 C7A_2 C8A_2 C9A_2 2.6(13)
C20A_2 C7A_2 C8A_2 C9A_2 178.9(8)
C7A_2 C8A_2 C9A_2 C14A_2 176.4(9)
C17A_2 C8A_2 C9A_2 C14A_2 -7.1(13)
C7A_2 C8A_2 C9A_2 C10A_2 -0.4(12)
C17A_2 C8A_2 C9A_2 C10A_2 176.2(8)
C2A_2 C1A_2 C10A_2 C11A_2 -3.1(14)
C6A_2 C1A_2 C10A_2 C11A_2 176.8(8)
C2A_2 C1A_2 C10A_2 C9A_2 -179.9(7)
C6A_2 C1A_2 C10A_2 C9A_2 0.0(13)
C14A_2 C9A_2 C10A_2 C11A_2 5.2(13)
C8A_2 C9A_2 C10A_2 C11A_2 -177.9(7)
C14A_2 C9A_2 C10A_2 C1A_2 -177.7(8)
C8A_2 C9A_2 C10A_2 C1A_2 -0.9(12)
C1A_2 C10A_2 C11A_2 C12A_2 -179.2(9)
C9A_2 C10A_2 C11A_2 C12A_2 -2.3(13)
C10A_2 C11A_2 C12A_2 C13A_2 -4.3(15)
C11A_2 C12A_2 C13A_2 C14A_2 7.9(15)
C12A_2 C13A_2 C14A_2 C9A_2 -4.8(14)
C12A_2 C13A_2 C14A_2 C15A_2 176.0(9)
C10A_2 C9A_2 C14A_2 C13A_2 -1.8(14)
C8A_2 C9A_2 C14A_2 C13A_2 -178.5(8)
C10A_2 C9A_2 C14A_2 C15A_2 177.4(8)
C8A_2 C9A_2 C14A_2 C15A_2 0.6(14)
C13A_2 C14A_2 C15A_2 C16A_2 -179.3(8)
C9A_2 C14A_2 C15A_2 C16A_2 1.5(15)
C14A_2 C15A_2 C16A_2 C17A_2 3.3(13)
C15A_2 C16A_2 C17A_2 C18A_2 178.7(9)
C15A_2 C16A_2 C17A_2 C8A_2 -11.5(15)
C7A_2 C8A_2 C17A_2 C18A_2 -0.6(16)
C9A_2 C8A_2 C17A_2 C18A_2 -176.8(9)
C7A_2 C8A_2 C17A_2 C16A_2 -170.5(10)
C9A_2 C8A_2 C17A_2 C16A_2 13.3(15)
C16A_2 C17A_2 C18A_2 C19A_2 175.2(10)
C8A_2 C17A_2 C18A_2 C19A_2 4.1(14)
C17A_2 C18A_2 C19A_2 C20A_2 -13(2)
C18A_2 C19A_2 C20A_2 C21A_2 -176.7(12)
C18A_2 C19A_2 C20A_2 C7A_2 15.1(19)
C8A_2 C7A_2 C20A_2 C19A_2 -7.9(13)
C6A_2 C7A_2 C20A_2 C19A_2 168.4(9)
C8A_2 C7A_2 C20A_2 C21A_2 -177.8(9)
C6A_2 C7A_2 C20A_2 C21A_2 -1.5(14)
C19A_2 C20A_2 C21A_2 C22A_2 -165.0(11)
C7A_2 C20A_2 C21A_2 C22A_2 2.2(15)
C20A_2 C21A_2 C22A_2 C5A_2 -4.5(14)
C4A_2 C5A_2 C22A_2 C21A_2 -177.2(9)
C6A_2 C5A_2 C22A_2 C21A_2 6.3(14)
C10B_2 C1B_2 C2B_2 C3B_2 179.3
C6B_2 C1B_2 C2B_2 C3B_2 0.2
C1B_2 C2B_2 C3B_2 C4B_2 0.9
C2B_2 C3B_2 C4B_2 C5B_2 -2.0
C3B_2 C4B_2 C5B_2 C6B_2 1.7
C3B_2 C4B_2 C5B_2 C22B_2 170.8
C4B_2 C5B_2 C6B_2 C7B_2 177.4
C22B_2 C5B_2 C6B_2 C7B_2 9.9
C4B_2 C5B_2 C6B_2 C1B_2 -0.3
C22B_2 C5B_2 C6B_2 C1B_2 -167.8
C2B_2 C1B_2 C6B_2 C7B_2 -178.3
C10B_2 C1B_2 C6B_2 C7B_2 2.6
C2B_2 C1B_2 C6B_2 C5B_2 -0.5
C10B_2 C1B_2 C6B_2 C5B_2 -179.6
C5B_2 C6B_2 C7B_2 C20B_2 -2.4
C1B_2 C6B_2 C7B_2 C20B_2 175.5
C5B_2 C6B_2 C7B_2 C8B_2 -178.2
C1B_2 C6B_2 C7B_2 C8B_2 -0.3
C6B_2 C7B_2 C8B_2 C9B_2 -0.8
C20B_2 C7B_2 C8B_2 C9B_2 -176.7
C6B_2 C7B_2 C8B_2 C17B_2 -179.4
C20B_2 C7B_2 C8B_2 C17B_2 4.7
C7B_2 C8B_2 C9B_2 C10B_2 -0.4
C17B_2 C8B_2 C9B_2 C10B_2 178.3
C7B_2 C8B_2 C9B_2 C14B_2 178.1
C17B_2 C8B_2 C9B_2 C14B_2 -3.2
C8B_2 C9B_2 C10B_2 C11B_2 179.9
C14B_2 C9B_2 C10B_2 C11B_2 1.5
C8B_2 C9B_2 C10B_2 C1B_2 2.7
C14B_2 C9B_2 C10B_2 C1B_2 -175.8
C2B_2 C1B_2 C10B_2 C9B_2 177.1
C6B_2 C1B_2 C10B_2 C9B_2 -3.9
C2B_2 C1B_2 C10B_2 C11B_2 0.0
C6B_2 C1B_2 C10B_2 C11B_2 179.0
C9B_2 C10B_2 C11B_2 C12B_2 -0.4
C1B_2 C10B_2 C11B_2 C12B_2 176.9
C10B_2 C11B_2 C12B_2 C13B_2 -0.1
C11B_2 C12B_2 C13B_2 C14B_2 -0.5
C12B_2 C13B_2 C14B_2 C15B_2 176.3
C12B_2 C13B_2 C14B_2 C9B_2 1.6
C10B_2 C9B_2 C14B_2 C13B_2 -2.1
C8B_2 C9B_2 C14B_2 C13B_2 179.4
C10B_2 C9B_2 C14B_2 C15B_2 -176.7
C8B_2 C9B_2 C14B_2 C15B_2 4.8
C13B_2 C14B_2 C15B_2 C16B_2 -179.5
C9B_2 C14B_2 C15B_2 C16B_2 -4.8
C14B_2 C15B_2 C16B_2 C17B_2 3.1
C15B_2 C16B_2 C17B_2 C18B_2 176.4
C15B_2 C16B_2 C17B_2 C8B_2 -1.5
C9B_2 C8B_2 C17B_2 C18B_2 -176.6
C7B_2 C8B_2 C17B_2 C18B_2 2.1
C9B_2 C8B_2 C17B_2 C16B_2 1.6
C7B_2 C8B_2 C17B_2 C16B_2 -179.8
C16B_2 C17B_2 C18B_2 C19B_2 -179.5
C8B_2 C17B_2 C18B_2 C19B_2 -1.5
C20B_2 C19B_2 C18B_2 C17B_2 -5.6
C6B_2 C7B_2 C20B_2 C21B_2 -0.1
C8B_2 C7B_2 C20B_2 C21B_2 176.1
C6B_2 C7B_2 C20B_2 C19B_2 171.0
C8B_2 C7B_2 C20B_2 C19B_2 -12.8
C18B_2 C19B_2 C20B_2 C21B_2 -176.0
C18B_2 C19B_2 C20B_2 C7B_2 13.2
C7B_2 C20B_2 C21B_2 C22B_2 -4.9
C19B_2 C20B_2 C21B_2 C22B_2 -176.4
C20B_2 C21B_2 C22B_2 C5B_2 9.6
C4B_2 C5B_2 C22B_2 C21B_2 -179.1
C6B_2 C5B_2 C22B_2 C21B_2 -12.1
Cl1A_3 C1A_3 C2A_3 Cl2A_3 163.7(13)
Cl1B_3 C1B_3 C2B_3 Cl2B_3 169.5(11)
Cl1A_4 C1A_4 C2A_4 Cl2A_4 -179.9(9)
Cl1B_4 C1B_4 C2B_4 Cl2B_4 69.1(10)
Cl1A_5 C1A_5 C2A_5 Cl2A_5 1(5)
Cl1B_5 C1B_5 C2B_5 Cl2B_5 124.5(13)
Cl1C_5 C1C_5 C2C_5 Cl2C_5 91(2)
